data_4079181
loop_
_publ_author_name
'Semproni, Scott P.'
'Margulieux, Grant W.'
'Chirik, Paul J.'

_publ_section_title
;
 Di- and Tetrametallic Hafnocene Oxamidides Prepared from CO-Induced
 N2Bond Cleavage and Thermal Rearrangement to Hafnocene Cyanide
 Derivatives
;
_journal_issue 17
_journal_name_full Organometallics
_journal_page_first 6278
_journal_paper_doi 10.1021/om3005542
_journal_volume 31
_journal_year 2012
_chemical_formula_sum 'C38 H52 Hf2 N2 O2'
_chemical_formula_weight 925.80
_chemical_name_systematic
;
 ?
;
_space_group_IT_number 14
_symmetry_cell_setting monoclinic
_symmetry_space_group_name_Hall '-P 2ybc'
_symmetry_space_group_name_H-M 'P 1 21/c 1'
_atom_sites_solution_hydrogens geom
_atom_sites_solution_primary direct
_atom_sites_solution_secondary difmap
_audit_creation_method SHELXL-97
_cell_angle_alpha 90.00
_cell_angle_beta 98.504(2)
_cell_angle_gamma 90.00
_cell_formula_units_Z 8
_cell_length_a 16.7560(18)
_cell_length_b 21.766(2)
_cell_length_c 19.500(2)
_cell_measurement_reflns_used 9959
_cell_measurement_temperature 100(2)
_cell_measurement_theta_max 27.32
_cell_measurement_theta_min 2.46
_cell_volume 7033.7(12)
_computing_cell_refinement 'Bruker SAINT'
_computing_data_collection 'Bruker APEX2'
_computing_data_reduction 'Bruker SAINT'
_computing_molecular_graphics 'ORTEP 3 (Farraguia, 1997)'
_computing_structure_refinement 'SHELXL-97 (Sheldrick, 2008)'
_computing_structure_solution 'SIR 92 (Giacavazzo, 1993)'
_diffrn_ambient_temperature 100(2)
_diffrn_measured_fraction_theta_full 0.991
_diffrn_measured_fraction_theta_max 0.991
_diffrn_radiation_monochromator graphite
_diffrn_radiation_source 'fine-focus sealed tube'
_diffrn_radiation_type MoK\a
_diffrn_radiation_wavelength 0.71073
_diffrn_reflns_av_R_equivalents 0.0594
_diffrn_reflns_av_sigmaI/netI 0.0652
_diffrn_reflns_limit_h_max 21
_diffrn_reflns_limit_h_min -21
_diffrn_reflns_limit_k_max 18
_diffrn_reflns_limit_k_min -28
_diffrn_reflns_limit_l_max 25
_diffrn_reflns_limit_l_min -24
_diffrn_reflns_number 61436
_diffrn_reflns_theta_full 27.59
_diffrn_reflns_theta_max 27.59
_diffrn_reflns_theta_min 1.77
_exptl_absorpt_coefficient_mu 5.934
_exptl_absorpt_correction_T_max 0.7456
_exptl_absorpt_correction_T_min 0.6842
_exptl_absorpt_correction_type multi-scan
_exptl_absorpt_process_details 'SADABS v2008/1 (Bruker AXS)'
_exptl_crystal_colour colorless
_exptl_crystal_density_diffrn 1.749
_exptl_crystal_density_method 'not measured'
_exptl_crystal_description Cube
_exptl_crystal_F_000 3632
_exptl_crystal_size_max 0.149
_exptl_crystal_size_mid 0.119
_exptl_crystal_size_min 0.076
_refine_diff_density_max 2.608
_refine_diff_density_min -2.141
_refine_diff_density_rms 0.176
_refine_ls_extinction_method none
_refine_ls_goodness_of_fit_ref 1.088
_refine_ls_hydrogen_treatment constr
_refine_ls_matrix_type full
_refine_ls_number_parameters 801
_refine_ls_number_reflns 16124
_refine_ls_number_restraints 0
_refine_ls_restrained_S_all 1.088
_refine_ls_R_factor_all 0.0677
_refine_ls_R_factor_gt 0.0364
_refine_ls_shift/su_max 0.018
_refine_ls_shift/su_mean 0.000
_refine_ls_structure_factor_coef Fsqd
_refine_ls_weighting_details 'calc w=1/[\s^2^(Fo^2^)+(0.0216P)^2^+0.0000P] where P=(Fo^2^+2Fc^2^)/3'
_refine_ls_weighting_scheme calc
_refine_ls_wR_factor_gt 0.0618
_refine_ls_wR_factor_ref 0.0677
_reflns_number_gt 11711
_reflns_number_total 16124
_reflns_threshold_expression >2\s(I)
_cod_data_source_file om3005542_si_003.cif
_cod_data_source_block mo_gm10
_cod_original_cell_volume 7033.6(13)
_cod_original_sg_symbol_H-M P2(1)/c
_cod_database_code 4079181

loop_
_symmetry_equiv_pos_as_xyz
'x, y, z'
'-x, y+1/2, -z+1/2'
'-x, -y, -z'
'x, -y-1/2, z-1/2'

loop_
_atom_site_label
_atom_site_type_symbol
_atom_site_fract_x
_atom_site_fract_y
_atom_site_fract_z
_atom_site_U_iso_or_equiv
_atom_site_adp_type
_atom_site_occupancy
_atom_site_symmetry_multiplicity
_atom_site_calc_flag
_atom_site_refinement_flags
C1 C 0.4207(3) 0.0508(3) 0.7656(3) 0.0267(14) Uani 1 1 d .
H1 H 0.4473 0.0884 0.7717 0.032 Uiso 1 1 calc R
C2 C 0.3963(3) 0.0147(3) 0.8185(3) 0.0303(15) Uani 1 1 d .
C3 C 0.4038(4) 0.0305(3) 0.8941(3) 0.0414(18) Uani 1 1 d .
H3A H 0.3509 0.0361 0.9066 0.062 Uiso 1 1 calc R
H3B H 0.4342 0.0678 0.9028 0.062 Uiso 1 1 calc R
H3C H 0.4309 -0.0022 0.9211 0.062 Uiso 1 1 calc R
C4 C 0.3562(3) -0.0369(3) 0.7874(3) 0.0276(14) Uani 1 1 d .
C5 C 0.3110(4) -0.0835(3) 0.8251(4) 0.0386(17) Uani 1 1 d .
H5A H 0.3405 -0.0911 0.8704 0.058 Uiso 1 1 calc R
H5B H 0.3053 -0.1211 0.7993 0.058 Uiso 1 1 calc R
H5C H 0.2585 -0.0676 0.8296 0.058 Uiso 1 1 calc R
C6 C 0.3579(3) -0.0340(3) 0.7153(3) 0.0269(14) Uani 1 1 d .
C7 C 0.3212(3) -0.0791(3) 0.6623(3) 0.0326(16) Uani 1 1 d .
H7A H 0.2943 -0.0575 0.6226 0.049 Uiso 1 1 calc R
H7B H 0.2830 -0.1042 0.6816 0.049 Uiso 1 1 calc R
H7C H 0.3628 -0.1047 0.6486 0.049 Uiso 1 1 calc R
C8 C 0.3981(3) 0.0204(3) 0.7013(3) 0.0252(14) Uani 1 1 d .
C9 C 0.4009(3) 0.0477(3) 0.6310(3) 0.0316(15) Uani 1 1 d .
H9A H 0.4156 0.0165 0.6004 0.047 Uiso 1 1 calc R
H9B H 0.4402 0.0801 0.6349 0.047 Uiso 1 1 calc R
H9C H 0.3488 0.0639 0.6128 0.047 Uiso 1 1 calc R
C10 C 0.6519(3) -0.0319(3) 0.7565(3) 0.0244(14) Uani 1 1 d .
H10 H 0.6686 -0.0545 0.7208 0.029 Uiso 1 1 calc R
C11 C 0.6193(3) 0.0278(2) 0.7505(3) 0.0226(13) Uani 1 1 d .
C12 C 0.6124(4) 0.0680(3) 0.6868(3) 0.0331(16) Uani 1 1 d .
H12A H 0.5807 0.1036 0.6935 0.050 Uiso 1 1 calc R
H12B H 0.5868 0.0454 0.6473 0.050 Uiso 1 1 calc R
H12C H 0.6653 0.0805 0.6790 0.050 Uiso 1 1 calc R
C13 C 0.6051(3) 0.0462(3) 0.8173(3) 0.0259(14) Uani 1 1 d .
C14 C 0.5877(4) 0.1102(3) 0.8406(4) 0.0371(17) Uani 1 1 d .
H14A H 0.6364 0.1283 0.8642 0.056 Uiso 1 1 calc R
H14B H 0.5482 0.1084 0.8715 0.056 Uiso 1 1 calc R
H14C H 0.5673 0.1347 0.8009 0.056 Uiso 1 1 calc R
C15 C 0.6252(3) -0.0033(3) 0.8632(3) 0.0259(14) Uani 1 1 d .
C16 C 0.6253(4) -0.0030(3) 0.9403(3) 0.0354(16) Uani 1 1 d .
H16A H 0.6776 0.0093 0.9633 0.053 Uiso 1 1 calc R
H16B H 0.6130 -0.0434 0.9554 0.053 Uiso 1 1 calc R
H16C H 0.5854 0.0255 0.9515 0.053 Uiso 1 1 calc R
C17 C 0.6549(3) -0.0515(3) 0.8249(3) 0.0233(13) Uani 1 1 d .
C18 C 0.6900(3) -0.1111(3) 0.8562(3) 0.0302(15) Uani 1 1 d .
H18A H 0.6927 -0.1405 0.8199 0.045 Uiso 1 1 calc R
H18B H 0.6562 -0.1268 0.8878 0.045 Uiso 1 1 calc R
H18C H 0.7432 -0.1038 0.8805 0.045 Uiso 1 1 calc R
C19 C 0.5342(3) -0.0680(2) 0.5500(3) 0.0194(13) Uani 1 1 d .
H19 H 0.5249 -0.0306 0.5706 0.023 Uiso 1 1 calc R
C20 C 0.6904(3) -0.0632(3) 0.5668(3) 0.0246(14) Uani 1 1 d .
H20A H 0.7072 -0.0449 0.5265 0.037 Uiso 1 1 calc R
H20B H 0.7299 -0.0929 0.5861 0.037 Uiso 1 1 calc R
H20C H 0.6854 -0.0320 0.6007 0.037 Uiso 1 1 calc R
C21 C 0.6104(3) -0.0945(2) 0.5468(3) 0.0201(13) Uani 1 1 d .
C22 C 0.5982(3) -0.1518(2) 0.5121(3) 0.0203(12) Uani 1 1 d .
C23 C 0.6629(4) -0.1930(3) 0.4935(3) 0.0320(15) Uani 1 1 d .
H23A H 0.6790 -0.1794 0.4508 0.048 Uiso 1 1 calc R
H23B H 0.6428 -0.2343 0.4882 0.048 Uiso 1 1 calc R
H23C H 0.7084 -0.1918 0.5297 0.048 Uiso 1 1 calc R
C24 C 0.4752(4) -0.2058(3) 0.4406(3) 0.0341(16) Uani 1 1 d .
H24A H 0.4243 -0.2183 0.4530 0.051 Uiso 1 1 calc R
H24B H 0.5102 -0.2408 0.4413 0.051 Uiso 1 1 calc R
H24C H 0.4668 -0.1883 0.3949 0.051 Uiso 1 1 calc R
C25 C 0.5132(3) -0.1587(2) 0.4916(3) 0.0204(13) Uani 1 1 d .
C26 C 0.4743(3) -0.1083(2) 0.5164(3) 0.0192(12) Uani 1 1 d .
C27 C 0.3850(3) -0.0947(3) 0.4988(3) 0.0226(13) Uani 1 1 d .
H27A H 0.3700 -0.0937 0.4494 0.034 Uiso 1 1 calc R
H27B H 0.3735 -0.0555 0.5179 0.034 Uiso 1 1 calc R
H27C H 0.3547 -0.1261 0.5180 0.034 Uiso 1 1 calc R
C28 C 0.4990(3) -0.2681(2) 0.5910(3) 0.0206(13) Uani 1 1 d .
H28 H 0.4987 -0.2785 0.5447 0.025 Uiso 1 1 calc R
C29 C 0.5647(3) -0.2750(2) 0.6446(3) 0.0213(13) Uani 1 1 d .
C30 C 0.6423(3) -0.3064(3) 0.6384(3) 0.0293(15) Uani 1 1 d .
H30A H 0.6434 -0.3459 0.6604 0.044 Uiso 1 1 calc R
H30B H 0.6865 -0.2819 0.6605 0.044 Uiso 1 1 calc R
H30C H 0.6471 -0.3116 0.5903 0.044 Uiso 1 1 calc R
C30A C 0.5388(3) -0.2535(2) 0.7070(3) 0.0210(13) Uani 1 1 d .
C31 C 0.5878(3) -0.2570(3) 0.7786(3) 0.0254(14) Uani 1 1 d .
H31A H 0.5711 -0.2249 0.8072 0.038 Uiso 1 1 calc R
H31B H 0.6440 -0.2522 0.7752 0.038 Uiso 1 1 calc R
H31C H 0.5793 -0.2962 0.7990 0.038 Uiso 1 1 calc R
C32 C 0.4577(3) -0.2349(2) 0.6921(3) 0.0200(13) Uani 1 1 d .
C33 C 0.4047(3) -0.2168(3) 0.7443(3) 0.0296(15) Uani 1 1 d .
H33A H 0.4022 -0.2499 0.7765 0.044 Uiso 1 1 calc R
H33B H 0.3514 -0.2080 0.7209 0.044 Uiso 1 1 calc R
H33C H 0.4265 -0.1809 0.7689 0.044 Uiso 1 1 calc R
C34 C 0.4325(3) -0.2421(2) 0.6200(3) 0.0227(13) Uani 1 1 d .
C35 C 0.3470(3) -0.2371(3) 0.5830(3) 0.0334(16) Uani 1 1 d .
H35A H 0.3165 -0.2721 0.5941 0.050 Uiso 1 1 calc R
H35B H 0.3474 -0.2357 0.5338 0.050 Uiso 1 1 calc R
H35C H 0.3227 -0.2003 0.5975 0.050 Uiso 1 1 calc R
C36 C 0.9075(4) 0.2729(3) 0.7379(4) 0.0390(17) Uani 1 1 d .
H36A H 0.9131 0.3129 0.7588 0.058 Uiso 1 1 calc R
H36B H 0.9185 0.2420 0.7731 0.058 Uiso 1 1 calc R
H36C H 0.8535 0.2679 0.7142 0.058 Uiso 1 1 calc R
C37 C 0.9666(3) 0.2665(3) 0.6865(3) 0.0286(15) Uani 1 1 d .
C38 C 0.9527(3) 0.2865(3) 0.6168(3) 0.0292(15) Uani 1 1 d .
C39 C 0.8772(4) 0.3179(3) 0.5803(4) 0.0417(19) Uani 1 1 d .
H39A H 0.8307 0.2938 0.5861 0.062 Uiso 1 1 calc R
H39B H 0.8807 0.3218 0.5318 0.062 Uiso 1 1 calc R
H39C H 0.8725 0.3580 0.5999 0.062 Uiso 1 1 calc R
C40 C 1.0246(3) 0.2772(2) 0.5893(3) 0.0263(14) Uani 1 1 d .
H40 H 1.0325 0.2866 0.5442 0.032 Uiso 1 1 calc R
C41 C 1.0828(3) 0.2514(3) 0.6411(3) 0.0256(14) Uani 1 1 d .
C42 C 1.1727(3) 0.2456(3) 0.6387(3) 0.0308(15) Uani 1 1 d .
H42A H 1.2012 0.2769 0.6672 0.046 Uiso 1 1 calc R
H42B H 1.1827 0.2504 0.5918 0.046 Uiso 1 1 calc R
H42C H 1.1911 0.2059 0.6557 0.046 Uiso 1 1 calc R
C43 C 1.0473(3) 0.2467(3) 0.7016(3) 0.0282(15) Uani 1 1 d .
C44 C 1.0899(4) 0.2287(3) 0.7724(3) 0.0367(17) Uani 1 1 d .
H44A H 1.1056 0.1863 0.7720 0.055 Uiso 1 1 calc R
H44B H 1.0541 0.2345 0.8061 0.055 Uiso 1 1 calc R
H44C H 1.1369 0.2538 0.7844 0.055 Uiso 1 1 calc R
C45 C 0.9923(3) 0.0747(3) 0.5446(3) 0.0223(13) Uani 1 1 d .
H45 H 0.9961 0.0380 0.5692 0.027 Uiso 1 1 calc R
C46 C 0.9205(3) 0.1019(3) 0.5123(3) 0.0234(14) Uani 1 1 d .
C47 C 0.8372(3) 0.0731(3) 0.5048(3) 0.0307(15) Uani 1 1 d .
H47A H 0.7978 0.1043 0.5093 0.046 Uiso 1 1 calc R
H47B H 0.8360 0.0427 0.5403 0.046 Uiso 1 1 calc R
H47C H 0.8252 0.0540 0.4601 0.046 Uiso 1 1 calc R
C48 C 0.9401(3) 0.1573(3) 0.4815(3) 0.0217(13) Uani 1 1 d .
C49 C 0.8815(3) 0.1992(3) 0.4385(3) 0.0324(16) Uani 1 1 d .
H49A H 0.8675 0.1824 0.3929 0.049 Uiso 1 1 calc R
H49B H 0.9058 0.2389 0.4355 0.049 Uiso 1 1 calc R
H49C H 0.8336 0.2033 0.4599 0.049 Uiso 1 1 calc R
C50 C 1.0255(3) 0.1635(3) 0.4921(3) 0.0219(13) Uani 1 1 d .
C51 C 1.0745(3) 0.2068(3) 0.4560(3) 0.0265(14) Uani 1 1 d .
H51A H 1.0885 0.1875 0.4151 0.040 Uiso 1 1 calc R
H51B H 1.1229 0.2175 0.4865 0.040 Uiso 1 1 calc R
H51C H 1.0437 0.2433 0.4431 0.040 Uiso 1 1 calc R
C52 C 1.0582(3) 0.1126(2) 0.5334(3) 0.0195(13) Uani 1 1 d .
C53 C 1.1453(3) 0.0969(3) 0.5477(3) 0.0252(14) Uani 1 1 d .
H53A H 1.1535 0.0648 0.5818 0.038 Uiso 1 1 calc R
H53B H 1.1756 0.1326 0.5648 0.038 Uiso 1 1 calc R
H53C H 1.1632 0.0832 0.5057 0.038 Uiso 1 1 calc R
C54 C 0.8553(3) 0.0420(3) 0.7005(3) 0.0230(13) Uani 1 1 d .
H54 H 0.8450 0.0625 0.6583 0.028 Uiso 1 1 calc R
C55 C 0.8883(3) -0.0181(3) 0.7106(3) 0.0239(14) Uani 1 1 d .
C56 C 0.9051(3) -0.0624(3) 0.6553(3) 0.0320(16) Uani 1 1 d .
H56A H 0.9542 -0.0842 0.6708 0.048 Uiso 1 1 calc R
H56B H 0.9104 -0.0402 0.6137 0.048 Uiso 1 1 calc R
H56C H 0.8613 -0.0911 0.6460 0.048 Uiso 1 1 calc R
C57 C 0.8895(3) -0.0326(3) 0.7812(3) 0.0248(14) Uani 1 1 d .
C58 C 0.9014(4) -0.0966(3) 0.8116(4) 0.0401(18) Uani 1 1 d .
H58A H 0.9240 -0.0938 0.8596 0.060 Uiso 1 1 calc R
H58B H 0.9374 -0.1192 0.7870 0.060 Uiso 1 1 calc R
H58C H 0.8503 -0.1173 0.8073 0.060 Uiso 1 1 calc R
C59 C 0.8476(4) 0.0214(3) 0.8890(3) 0.0312(15) Uani 1 1 d .
H59A H 0.7905 0.0218 0.8901 0.047 Uiso 1 1 calc R
H59B H 0.8714 0.0581 0.9104 0.047 Uiso 1 1 calc R
H59C H 0.8712 -0.0139 0.9138 0.047 Uiso 1 1 calc R
C61 C 0.8626(3) 0.0185(3) 0.8158(3) 0.0246(14) Uani 1 1 d .
C62 C 0.8411(3) 0.0651(3) 0.7647(3) 0.0213(13) Uani 1 1 d .
C63 C 0.8010(3) 0.1249(3) 0.7790(3) 0.0266(14) Uani 1 1 d .
H63A H 0.8031 0.1527 0.7411 0.040 Uiso 1 1 calc R
H63B H 0.8286 0.1427 0.8210 0.040 Uiso 1 1 calc R
H63C H 0.7457 0.1173 0.7840 0.040 Uiso 1 1 calc R
C64 C 1.0758(3) -0.0358(3) 0.8002(3) 0.0300(15) Uani 1 1 d .
H64 H 1.0488 -0.0732 0.7972 0.036 Uiso 1 1 calc R
C65 C 1.0892(3) 0.0014(3) 0.8590(3) 0.0264(14) Uani 1 1 d .
C66 C 1.0679(4) -0.0128(3) 0.9298(3) 0.0393(17) Uani 1 1 d .
H66A H 1.0317 -0.0472 0.9266 0.059 Uiso 1 1 calc R
H66B H 1.0423 0.0223 0.9469 0.059 Uiso 1 1 calc R
H66C H 1.1161 -0.0225 0.9609 0.059 Uiso 1 1 calc R
C67 C 1.1333(3) 0.0538(3) 0.8428(3) 0.0302(15) Uani 1 1 d .
C68 C 1.1691(4) 0.1012(3) 0.8942(3) 0.0378(17) Uani 1 1 d .
H68A H 1.1331 0.1085 0.9273 0.057 Uiso 1 1 calc R
H68B H 1.1772 0.1388 0.8703 0.057 Uiso 1 1 calc R
H68C H 1.2200 0.0868 0.9178 0.057 Uiso 1 1 calc R
C69 C 1.1469(3) 0.0480(3) 0.7728(3) 0.0259(14) Uani 1 1 d .
C70 C 1.1954(3) 0.0892(3) 0.7346(3) 0.0320(16) Uani 1 1 d .
H70A H 1.2349 0.0655 0.7151 0.048 Uiso 1 1 calc R
H70B H 1.2222 0.1193 0.7659 0.048 Uiso 1 1 calc R
H70C H 1.1605 0.1096 0.6980 0.048 Uiso 1 1 calc R
C71 C 1.1101(3) -0.0073(3) 0.7454(3) 0.0253(14) Uani 1 1 d .
C72 C 1.1172(3) -0.0355(3) 0.6765(3) 0.0296(15) Uani 1 1 d .
H72A H 1.0812 -0.0150 0.6409 0.044 Uiso 1 1 calc R
H72B H 1.1034 -0.0782 0.6772 0.044 Uiso 1 1 calc R
H72C H 1.1717 -0.0312 0.6673 0.044 Uiso 1 1 calc R
C73 C 0.6677(3) -0.1662(2) 0.6701(3) 0.0192(12) Uani 1 1 d .
C74 C 0.4993(5) -0.1241(4) 0.9057(5) 0.0624(11) Uani 1 1 d .
C75 C 0.7834(4) 0.1850(4) 0.6112(4) 0.0502(9) Uani 1 1 d .
C76 C 0.9829(3) 0.1203(3) 0.8537(3) 0.0249(14) Uani 1 1 d .
N1 N 0.4994(4) -0.1033(3) 0.8553(4) 0.0624(11) Uani 1 1 d .
N2 N 0.7365(3) -0.1691(2) 0.6915(3) 0.0333(13) Uani 1 1 d .
N3 N 0.8512(3) 0.1762(3) 0.6124(3) 0.0502(9) Uani 1 1 d .
N4 N 0.9772(3) 0.1496(3) 0.9034(3) 0.0450(16) Uani 1 1 d .
O1 O 0.5083(2) -0.10192(16) 0.69474(18) 0.0184(8) Uani 1 1 d .
O3 O 1.0034(2) 0.11428(17) 0.69244(18) 0.0201(9) Uani 1 1 d .
O4 O 0.7172(3) 0.2009(2) 0.6169(3) 0.0502(9) Uani 1 1 d .
Hf1 Hf 0.508192(13) -0.041912(11) 0.770842(12) 0.01913(6) Uani 1 1 d .
Hf2 Hf 0.537323(12) -0.160418(10) 0.625881(12) 0.01635(6) Uani 1 1 d .
Hf3 Hf 0.979358(12) 0.170560(10) 0.613136(12) 0.01752(6) Uani 1 1 d .
Hf4 Hf 0.991248(13) 0.055272(11) 0.767086(12) 0.01884(6) Uani 1 1 d .
O2 O 0.4949(3) -0.1361(2) 0.9671(3) 0.0624(11) Uani 1 1 d .

loop_
_atom_site_aniso_label
_atom_site_aniso_U_11
_atom_site_aniso_U_22
_atom_site_aniso_U_33
_atom_site_aniso_U_23
_atom_site_aniso_U_13
_atom_site_aniso_U_12
C1 0.028(3) 0.025(4) 0.029(3) 0.005(3) 0.009(2) 0.013(3)
C2 0.031(3) 0.038(4) 0.024(3) 0.008(3) 0.007(3) 0.018(3)
C3 0.056(4) 0.053(5) 0.019(3) 0.011(3) 0.018(3) 0.028(4)
C4 0.025(3) 0.030(4) 0.029(3) 0.010(3) 0.010(2) 0.009(3)
C5 0.031(3) 0.047(5) 0.041(4) 0.012(3) 0.019(3) 0.015(3)
C6 0.020(3) 0.034(4) 0.027(3) 0.007(3) 0.004(2) 0.013(3)
C7 0.024(3) 0.045(4) 0.029(4) 0.005(3) 0.003(3) 0.010(3)
C8 0.025(3) 0.031(4) 0.021(3) 0.011(3) 0.006(2) 0.018(3)
C9 0.035(3) 0.032(4) 0.028(3) 0.008(3) 0.006(3) 0.014(3)
C10 0.024(3) 0.024(3) 0.027(3) -0.008(3) 0.009(2) 0.000(2)
C11 0.030(3) 0.013(3) 0.025(3) -0.001(2) 0.006(2) 0.000(2)
C12 0.037(3) 0.031(4) 0.032(4) 0.002(3) 0.004(3) -0.003(3)
C13 0.031(3) 0.027(4) 0.019(3) -0.006(3) 0.002(2) 0.003(3)
C14 0.048(4) 0.023(4) 0.041(4) -0.006(3) 0.010(3) 0.002(3)
C15 0.029(3) 0.029(4) 0.020(3) -0.002(3) 0.007(2) 0.004(3)
C16 0.050(4) 0.038(4) 0.019(3) -0.004(3) 0.008(3) 0.003(3)
C17 0.020(3) 0.027(3) 0.024(3) -0.003(3) 0.007(2) 0.002(2)
C18 0.032(3) 0.028(4) 0.030(4) 0.004(3) 0.002(3) 0.005(3)
C19 0.024(3) 0.013(3) 0.022(3) 0.004(2) 0.005(2) 0.003(2)
C20 0.022(3) 0.023(3) 0.031(3) 0.008(3) 0.009(2) 0.000(2)
C21 0.024(3) 0.017(3) 0.020(3) 0.007(2) 0.006(2) 0.003(2)
C22 0.031(3) 0.017(3) 0.016(3) 0.007(2) 0.012(2) 0.004(2)
C23 0.041(3) 0.031(4) 0.027(4) 0.003(3) 0.016(3) 0.012(3)
C24 0.045(4) 0.029(4) 0.028(4) -0.004(3) 0.003(3) 0.003(3)
C25 0.032(3) 0.013(3) 0.017(3) 0.004(2) 0.006(2) 0.000(2)
C26 0.024(3) 0.019(3) 0.015(3) 0.004(2) 0.006(2) 0.005(2)
C27 0.023(3) 0.021(3) 0.023(3) 0.003(3) 0.001(2) 0.004(2)
C28 0.029(3) 0.013(3) 0.020(3) 0.005(2) 0.004(2) -0.002(2)
C29 0.027(3) 0.010(3) 0.028(3) 0.011(2) 0.007(2) -0.002(2)
C30 0.030(3) 0.017(3) 0.041(4) 0.009(3) 0.008(3) 0.004(3)
C30A 0.024(3) 0.015(3) 0.025(3) 0.010(2) 0.007(2) 0.000(2)
C31 0.030(3) 0.022(3) 0.025(3) 0.014(3) 0.007(2) 0.001(3)
C32 0.022(3) 0.017(3) 0.024(3) 0.008(2) 0.011(2) 0.000(2)
C33 0.029(3) 0.022(3) 0.039(4) 0.009(3) 0.010(3) 0.002(3)
C34 0.023(3) 0.012(3) 0.032(3) 0.006(3) 0.002(2) -0.003(2)
C35 0.025(3) 0.031(4) 0.042(4) 0.012(3) -0.002(3) -0.001(3)
C36 0.040(4) 0.034(4) 0.046(4) -0.016(3) 0.016(3) -0.009(3)
C37 0.028(3) 0.020(3) 0.041(4) -0.006(3) 0.015(3) -0.008(3)
C38 0.032(3) 0.015(3) 0.041(4) -0.009(3) 0.006(3) -0.002(3)
C39 0.034(3) 0.019(4) 0.070(5) -0.009(3) 0.001(3) 0.001(3)
C40 0.030(3) 0.015(3) 0.035(4) -0.012(3) 0.008(3) -0.007(3)
C41 0.029(3) 0.019(3) 0.030(3) -0.010(3) 0.009(3) -0.009(3)
C42 0.024(3) 0.030(4) 0.038(4) -0.013(3) 0.004(3) -0.007(3)
C43 0.029(3) 0.017(3) 0.038(4) -0.010(3) 0.005(3) -0.012(3)
C44 0.037(3) 0.044(4) 0.029(4) -0.014(3) 0.007(3) -0.013(3)
C45 0.031(3) 0.016(3) 0.019(3) -0.007(2) 0.000(2) 0.000(2)
C46 0.021(3) 0.028(4) 0.021(3) -0.010(3) 0.003(2) -0.002(2)
C47 0.028(3) 0.035(4) 0.028(3) -0.013(3) -0.001(3) -0.009(3)
C48 0.023(3) 0.025(3) 0.016(3) -0.002(2) 0.000(2) 0.000(2)
C49 0.031(3) 0.039(4) 0.026(4) 0.000(3) -0.001(3) -0.001(3)
C50 0.021(3) 0.025(3) 0.020(3) -0.003(3) 0.003(2) 0.003(2)
C51 0.031(3) 0.023(3) 0.028(3) 0.004(3) 0.013(3) -0.001(3)
C52 0.022(3) 0.018(3) 0.019(3) -0.005(2) 0.005(2) 0.000(2)
C53 0.026(3) 0.025(3) 0.025(3) -0.003(3) 0.005(2) 0.006(3)
C54 0.020(3) 0.027(3) 0.020(3) 0.003(3) 0.000(2) -0.004(2)
C55 0.020(3) 0.022(3) 0.030(3) -0.003(3) 0.003(2) -0.003(2)
C56 0.033(3) 0.029(4) 0.032(4) -0.005(3) -0.001(3) -0.001(3)
C57 0.028(3) 0.023(3) 0.024(3) 0.002(3) 0.003(2) -0.002(3)
C58 0.047(4) 0.029(4) 0.042(4) 0.006(3) -0.001(3) -0.004(3)
C59 0.044(4) 0.031(4) 0.021(3) -0.003(3) 0.014(3) -0.010(3)
C61 0.026(3) 0.026(3) 0.022(3) -0.004(3) 0.003(2) -0.007(3)
C62 0.021(3) 0.020(3) 0.024(3) -0.003(2) 0.007(2) -0.001(2)
C63 0.024(3) 0.028(4) 0.030(3) 0.001(3) 0.009(2) -0.003(3)
C64 0.026(3) 0.031(4) 0.033(4) 0.005(3) 0.003(3) 0.012(3)
C65 0.027(3) 0.041(4) 0.012(3) 0.003(3) 0.005(2) 0.009(3)
C66 0.050(4) 0.041(4) 0.026(4) 0.000(3) 0.001(3) 0.009(3)
C67 0.019(3) 0.045(4) 0.025(3) -0.003(3) -0.002(2) 0.008(3)
C68 0.029(3) 0.057(5) 0.026(4) -0.004(3) -0.001(3) 0.003(3)
C69 0.019(3) 0.035(4) 0.023(3) 0.002(3) -0.001(2) 0.008(3)
C70 0.017(3) 0.043(4) 0.037(4) -0.002(3) 0.006(3) 0.003(3)
C71 0.017(3) 0.039(4) 0.019(3) 0.001(3) 0.000(2) 0.011(3)
C72 0.031(3) 0.031(4) 0.026(3) -0.002(3) 0.003(3) 0.008(3)
C73 0.030(3) 0.006(3) 0.023(3) 0.003(2) 0.009(2) 0.003(2)
C74 0.085(3) 0.055(3) 0.048(3) 0.007(2) 0.012(2) -0.005(2)
C75 0.0392(17) 0.055(2) 0.057(2) -0.0008(18) 0.0079(18) 0.0046(18)
C76 0.019(3) 0.028(4) 0.027(4) 0.004(3) 0.002(2) -0.005(3)
N1 0.085(3) 0.055(3) 0.048(3) 0.007(2) 0.012(2) -0.005(2)
N2 0.045(3) 0.017(3) 0.039(3) 0.003(2) 0.011(3) 0.004(2)
N3 0.0392(17) 0.055(2) 0.057(2) -0.0008(18) 0.0079(18) 0.0046(18)
N4 0.026(3) 0.051(4) 0.058(4) 0.006(3) 0.006(3) -0.006(3)
O1 0.0219(18) 0.019(2) 0.016(2) 0.0028(16) 0.0069(15) 0.0066(16)
O3 0.0187(18) 0.024(2) 0.018(2) -0.0036(17) 0.0037(15) 0.0001(16)
O4 0.0392(17) 0.055(2) 0.057(2) -0.0008(18) 0.0079(18) 0.0046(18)
Hf1 0.02307(11) 0.01877(13) 0.01671(12) 0.00459(10) 0.00674(9) 0.00745(10)
Hf2 0.01665(10) 0.01475(12) 0.01813(12) 0.00371(10) 0.00411(8) 0.00257(9)
Hf3 0.01558(10) 0.01779(13) 0.01921(12) -0.00332(10) 0.00263(8) -0.00203(9)
Hf4 0.01947(11) 0.02090(13) 0.01596(12) -0.00291(10) 0.00200(8) 0.00210(10)
O2 0.085(3) 0.055(3) 0.048(3) 0.007(2) 0.012(2) -0.005(2)

loop_
_atom_type_symbol
_atom_type_description
_atom_type_scat_dispersion_real
_atom_type_scat_dispersion_imag
_atom_type_scat_source
C C 0.0033 0.0016 'International Tables Vol C Tables 4.2.6.8 and 6.1.1.4'
H H 0.0000 0.0000 'International Tables Vol C Tables 4.2.6.8 and 6.1.1.4'
N N 0.0061 0.0033 'International Tables Vol C Tables 4.2.6.8 and 6.1.1.4'
O O 0.0106 0.0060 'International Tables Vol C Tables 4.2.6.8 and 6.1.1.4'
Hf Hf -0.5830 6.1852 'International Tables Vol C Tables 4.2.6.8 and 6.1.1.4'

loop_
_geom_angle_atom_site_label_1
_geom_angle_atom_site_label_2
_geom_angle_atom_site_label_3
_geom_angle
C2 C1 C8 108.6(6)
C2 C1 Hf1 75.5(3)
C8 C1 Hf1 74.7(3)
C4 C2 C1 107.7(6)
C4 C2 C3 125.0(6)
C1 C2 C3 127.0(6)
C4 C2 Hf1 77.5(4)
C1 C2 Hf1 72.0(3)
C3 C2 Hf1 120.9(4)
C2 C4 C6 108.4(6)
C2 C4 C5 124.6(6)
C6 C4 C5 126.7(6)
C2 C4 Hf1 71.0(3)
C6 C4 Hf1 73.5(3)
C5 C4 Hf1 126.6(4)
C8 C6 C4 108.2(5)
C8 C6 C7 125.3(6)
C4 C6 C7 126.5(6)
C8 C6 Hf1 71.0(3)
C4 C6 Hf1 75.1(3)
C7 C6 Hf1 121.4(4)
C6 C8 C1 107.0(5)
C6 C8 C9 126.2(5)
C1 C8 C9 125.6(6)
C6 C8 Hf1 77.0(3)
C1 C8 Hf1 72.3(3)
C9 C8 Hf1 125.9(4)
C17 C10 C11 108.8(5)
C17 C10 Hf1 76.3(3)
C11 C10 Hf1 73.7(3)
C10 C11 C13 107.5(5)
C10 C11 C12 125.9(6)
C13 C11 C12 126.1(5)
C10 C11 Hf1 73.3(3)
C13 C11 Hf1 78.1(3)
C12 C11 Hf1 121.2(4)
C15 C13 C11 108.1(5)
C15 C13 C14 123.7(6)
C11 C13 C14 127.2(6)
C15 C13 Hf1 74.6(3)
C11 C13 Hf1 69.5(3)
C14 C13 Hf1 130.6(4)
C13 C15 C17 107.5(5)
C13 C15 C16 126.6(6)
C17 C15 C16 125.6(5)
C13 C15 Hf1 73.9(3)
C17 C15 Hf1 71.6(3)
C16 C15 Hf1 125.7(4)
C10 C17 C15 108.1(5)
C10 C17 C18 127.2(5)
C15 C17 C18 124.5(5)
C10 C17 Hf1 71.4(3)
C15 C17 Hf1 76.4(3)
C18 C17 Hf1 122.1(4)
C21 C19 C26 108.0(5)
C21 C19 Hf2 75.9(3)
C26 C19 Hf2 74.1(3)
C19 C21 C22 108.2(5)
C19 C21 C20 125.6(5)
C22 C21 C20 125.6(5)
C19 C21 Hf2 71.6(3)
C22 C21 Hf2 75.3(3)
C20 C21 Hf2 126.0(4)
C21 C22 C25 107.1(5)
C21 C22 C23 125.8(5)
C25 C22 C23 126.8(5)
C21 C22 Hf2 72.6(3)
C25 C22 Hf2 74.3(3)
C23 C22 Hf2 123.9(4)
C26 C25 C22 108.5(5)
C26 C25 C24 126.2(5)
C22 C25 C24 124.3(5)
C26 C25 Hf2 70.9(3)
C22 C25 Hf2 73.7(3)
C24 C25 Hf2 130.3(4)
C25 C26 C19 108.1(5)
C25 C26 C27 124.8(5)
C19 C26 C27 126.3(5)
C25 C26 Hf2 77.3(3)
C19 C26 Hf2 72.9(3)
C27 C26 Hf2 124.0(4)
C29 C28 C34 108.4(5)
C29 C28 Hf2 76.0(3)
C34 C28 Hf2 72.9(3)
C28 C29 C30A 107.1(5)
C28 C29 C30 125.7(6)
C30A C29 C30 126.7(5)
C28 C29 Hf2 71.6(3)
C30A C29 Hf2 74.4(3)
C30 C29 Hf2 125.3(4)
C32 C30A C29 108.9(5)
C32 C30A C31 125.5(5)
C29 C30A C31 125.2(5)
C32 C30A Hf2 74.0(3)
C29 C30A Hf2 73.2(3)
C31 C30A Hf2 124.3(4)
C30A C32 C34 108.1(5)
C30A C32 C33 125.9(5)
C34 C32 C33 125.7(5)
C30A C32 Hf2 74.2(3)
C34 C32 Hf2 70.8(3)
C33 C32 Hf2 125.4(4)
C32 C34 C28 107.4(4)
C32 C34 C35 126.1(6)
C28 C34 C35 125.2(5)
C32 C34 Hf2 76.7(3)
C28 C34 Hf2 73.5(3)
C35 C34 Hf2 125.7(4)
C38 C37 C43 108.1(6)
C38 C37 C36 125.2(6)
C43 C37 C36 126.2(6)
C38 C37 Hf3 74.3(3)
C43 C37 Hf3 73.1(3)
C36 C37 Hf3 124.2(4)
C40 C38 C37 107.2(5)
C40 C38 C39 126.0(6)
C37 C38 C39 126.6(6)
C40 C38 Hf3 71.7(3)
C37 C38 Hf3 73.7(3)
C39 C38 Hf3 124.4(4)
C38 C40 C41 108.9(6)
C38 C40 Hf3 76.2(3)
C41 C40 Hf3 72.2(3)
C43 C41 C40 107.3(5)
C43 C41 C42 124.4(5)
C40 C41 C42 126.5(6)
C43 C41 Hf3 76.3(3)
C40 C41 Hf3 74.8(3)
C42 C41 Hf3 126.9(4)
C41 C43 C37 108.4(5)
C41 C43 C44 126.0(5)
C37 C43 C44 125.4(6)
C41 C43 Hf3 71.3(3)
C37 C43 Hf3 74.8(3)
C44 C43 Hf3 123.8(4)
C46 C45 C52 108.6(5)
C46 C45 Hf3 75.6(3)
C52 C45 Hf3 74.3(3)
C48 C46 C45 108.3(5)
C48 C46 C47 125.7(5)
C45 C46 C47 125.7(5)
C48 C46 Hf3 74.9(3)
C45 C46 Hf3 72.1(3)
C47 C46 Hf3 124.2(4)
C46 C48 C50 108.3(5)
C46 C48 C49 125.8(5)
C50 C48 C49 125.7(5)
C46 C48 Hf3 73.2(3)
C50 C48 Hf3 75.0(3)
C49 C48 Hf3 122.5(4)
C48 C50 C52 107.5(5)
C48 C50 C51 127.2(5)
C52 C50 C51 124.3(5)
C48 C50 Hf3 73.1(3)
C52 C50 Hf3 71.0(3)
C51 C50 Hf3 130.6(4)
C45 C52 C50 107.2(4)
C45 C52 C53 127.0(5)
C50 C52 C53 124.6(5)
C45 C52 Hf3 72.9(3)
C50 C52 Hf3 76.6(3)
C53 C52 Hf3 126.1(4)
C62 C54 C55 108.7(5)
C62 C54 Hf4 75.7(3)
C55 C54 Hf4 74.1(3)
C57 C55 C54 106.8(5)
C57 C55 C56 125.5(5)
C54 C55 C56 126.9(5)
C57 C55 Hf4 78.6(3)
C54 C55 Hf4 72.5(3)
C56 C55 Hf4 122.6(4)
C61 C57 C55 109.4(5)
C61 C57 C58 124.9(6)
C55 C57 C58 124.6(6)
C61 C57 Hf4 74.4(3)
C55 C57 Hf4 69.4(3)
C58 C57 Hf4 131.7(4)
C57 C61 C62 107.0(5)
C57 C61 C59 127.2(5)
C62 C61 C59 125.3(6)
C57 C61 Hf4 74.2(3)
C62 C61 Hf4 70.4(3)
C59 C61 Hf4 127.1(3)
C54 C62 C61 108.0(5)
C54 C62 C63 127.9(5)
C61 C62 C63 123.8(5)
C54 C62 Hf4 71.6(3)
C61 C62 Hf4 77.2(3)
C63 C62 Hf4 122.7(3)
C65 C64 C71 109.2(6)
C65 C64 Hf4 76.4(3)
C71 C64 Hf4 74.6(3)
C64 C65 C67 108.1(6)
C64 C65 C66 127.0(6)
C67 C65 C66 124.7(5)
C64 C65 Hf4 71.3(3)
C67 C65 Hf4 77.1(3)
C66 C65 Hf4 121.8(4)
C65 C67 C69 107.7(5)
C65 C67 C68 125.1(6)
C69 C67 C68 126.6(6)
C65 C67 Hf4 70.9(3)
C69 C67 Hf4 73.7(3)
C68 C67 Hf4 127.6(4)
C71 C69 C67 108.3(5)
C71 C69 C70 124.4(6)
C67 C69 C70 127.2(5)
C71 C69 Hf4 70.0(3)
C67 C69 Hf4 74.5(3)
C70 C69 Hf4 124.2(3)
C69 C71 C64 106.7(5)
C69 C71 C72 126.6(6)
C64 C71 C72 126.0(6)
C69 C71 Hf4 77.7(3)
C64 C71 Hf4 72.0(3)
C72 C71 Hf4 123.1(3)
N2 C73 Hf2 178.3(5)
N1 C74 O2 167.0(10)
O4 C75 N3 170.1(9)
N4 C76 Hf4 173.2(6)
C74 N1 Hf1 165.5(7)
C75 N3 Hf3 173.7(6)
Hf2 O1 Hf1 165.84(19)
Hf3 O3 Hf4 162.45(19)
O1 Hf1 N1 99.9(2)
O1 Hf1 C10 82.24(17)
N1 Hf1 C10 108.7(2)
O1 Hf1 C11 101.54(18)
N1 Hf1 C11 130.1(2)
C10 Hf1 C11 32.99(17)
O1 Hf1 C1 124.83(16)
N1 Hf1 C1 115.5(2)
C10 Hf1 C1 120.1(2)
C11 Hf1 C1 87.07(19)
O1 Hf1 C8 91.92(17)
N1 Hf1 C8 128.4(2)
C10 Hf1 C8 122.6(2)
C11 Hf1 C8 95.26(19)
C1 Hf1 C8 32.93(19)
O1 Hf1 C2 132.82(17)
N1 Hf1 C2 83.3(2)
C10 Hf1 C2 141.6(2)
C11 Hf1 C2 112.0(2)
C1 Hf1 C2 32.47(19)
C8 Hf1 C2 54.01(19)
O1 Hf1 C17 98.59(16)
N1 Hf1 C17 78.6(2)
C10 Hf1 C17 32.28(18)
C11 Hf1 C17 53.98(18)
C1 Hf1 C17 127.79(19)
C8 Hf1 C17 148.9(2)
C2 Hf1 C17 127.75(19)
O1 Hf1 C13 133.00(17)
N1 Hf1 C13 107.7(2)
C10 Hf1 C13 53.37(19)
C11 Hf1 C13 32.37(18)
C1 Hf1 C13 75.44(18)
C8 Hf1 C13 99.26(19)
C2 Hf1 C13 88.3(2)
C17 Hf1 C13 52.84(18)
O1 Hf1 C6 80.74(17)
N1 Hf1 C6 100.9(2)
C10 Hf1 C6 147.9(2)
C11 Hf1 C6 126.74(18)
C1 Hf1 C6 53.11(19)
C8 Hf1 C6 31.96(18)
C2 Hf1 C6 52.80(19)
C17 Hf1 C6 179.08(19)
C13 Hf1 C6 128.08(18)
O1 Hf1 C15 130.51(16)
N1 Hf1 C15 78.4(2)
C10 Hf1 C15 53.29(19)
C11 Hf1 C15 53.51(19)
C1 Hf1 C15 98.39(19)
C8 Hf1 C15 128.08(19)
C2 Hf1 C15 96.44(19)
C17 Hf1 C15 32.06(18)
C13 Hf1 C15 31.54(17)
C6 Hf1 C15 148.65(19)
O1 Hf1 C4 103.22(17)
N1 Hf1 C4 75.7(2)
C10 Hf1 C4 172.53(19)
C11 Hf1 C4 139.67(18)
C1 Hf1 C4 52.6(2)
C8 Hf1 C4 52.79(19)
C2 Hf1 C4 31.52(19)
C17 Hf1 C4 148.60(19)
C13 Hf1 C4 119.86(19)
C6 Hf1 C4 31.41(18)
C15 Hf1 C4 123.36(19)
O1 Hf2 C73 95.72(17)
O1 Hf2 C34 104.50(18)
C73 Hf2 C34 128.46(18)
O1 Hf2 C19 84.07(17)
C73 Hf2 C19 101.97(18)
C34 Hf2 C19 126.60(16)
O1 Hf2 C28 135.67(18)
C73 Hf2 C28 104.51(17)
C34 Hf2 C28 33.52(18)
C19 Hf2 C28 127.85(18)
O1 Hf2 C26 99.97(16)
C73 Hf2 C26 128.25(19)
C34 Hf2 C26 94.49(17)
C19 Hf2 C26 32.97(16)
C28 Hf2 C26 97.66(17)
O1 Hf2 C21 103.80(17)
C73 Hf2 C21 74.58(18)
C34 Hf2 C21 140.62(18)
C19 Hf2 C21 32.48(17)
C28 Hf2 C21 119.37(19)
C26 Hf2 C21 53.85(16)
O1 Hf2 C29 126.40(17)
C73 Hf2 C29 75.21(17)
C34 Hf2 C29 54.53(17)
C19 Hf2 C29 149.43(19)
C28 Hf2 C29 32.42(16)
C26 Hf2 C29 127.44(18)
C21 Hf2 C29 122.97(19)
O1 Hf2 C32 82.29(17)
C73 Hf2 C32 108.83(18)
C34 Hf2 C32 32.48(17)
C19 Hf2 C32 147.32(16)
C28 Hf2 C32 54.02(19)
C26 Hf2 C32 121.95(17)
C21 Hf2 C32 172.87(18)
C29 Hf2 C32 53.60(18)
O1 Hf2 C30A 94.07(17)
C73 Hf2 C30A 78.35(18)
C34 Hf2 C30A 53.69(16)
C19 Hf2 C30A 178.13(19)
C28 Hf2 C30A 53.61(17)
C26 Hf2 C30A 147.73(17)
C21 Hf2 C30A 148.76(17)
C29 Hf2 C30A 32.43(18)
C32 Hf2 C30A 31.80(16)
O1 Hf2 C22 135.23(16)
C73 Hf2 C22 81.23(18)
C34 Hf2 C22 112.17(19)
C19 Hf2 C22 53.70(18)
C28 Hf2 C22 87.25(18)
C26 Hf2 C22 53.54(17)
C21 Hf2 C22 32.13(17)
C29 Hf2 C22 96.22(19)
C32 Hf2 C22 141.16(18)
C30A Hf2 C22 128.14(18)
O1 Hf2 C25 131.66(15)
C73 Hf2 C25 112.87(19)
C34 Hf2 C25 87.72(18)
C19 Hf2 C25 53.28(17)
C28 Hf2 C25 75.09(17)
C26 Hf2 C25 31.78(17)
C21 Hf2 C25 52.93(16)
C29 Hf2 C25 99.02(18)
C32 Hf2 C25 120.20(17)
C30A Hf2 C25 128.34(17)
C22 Hf2 C25 32.04(16)
O3 Hf3 N3 97.4(2)
O3 Hf3 C41 102.40(17)
N3 Hf3 C41 128.9(2)
O3 Hf3 C45 82.93(17)
N3 Hf3 C45 102.1(2)
C41 Hf3 C45 126.67(19)
O3 Hf3 C40 133.66(16)
N3 Hf3 C40 106.0(2)
C41 Hf3 C40 32.95(18)
C45 Hf3 C40 128.3(2)
O3 Hf3 C52 96.23(16)
N3 Hf3 C52 129.6(2)
C41 Hf3 C52 94.47(19)
C45 Hf3 C52 32.84(18)
C40 Hf3 C52 98.54(19)
O3 Hf3 C43 81.58(17)
N3 Hf3 C43 108.4(2)
C41 Hf3 C43 32.44(19)
C45 Hf3 C43 147.29(18)
C40 Hf3 C43 53.4(2)
C52 Hf3 C43 121.50(18)
O3 Hf3 C46 104.62(17)
N3 Hf3 C46 75.9(2)
C41 Hf3 C46 140.0(2)
C45 Hf3 C46 32.26(16)
C40 Hf3 C46 119.5(2)
C52 Hf3 C46 53.81(17)
C43 Hf3 C46 172.2(2)
O3 Hf3 C37 95.34(18)
N3 Hf3 C37 77.9(2)
C41 Hf3 C37 53.83(19)
C45 Hf3 C37 178.3(2)
C40 Hf3 C37 53.1(2)
C52 Hf3 C37 147.97(18)
C43 Hf3 C37 32.09(18)
C46 Hf3 C37 148.74(18)
O3 Hf3 C38 127.36(18)
N3 Hf3 C38 76.5(2)
C41 Hf3 C38 54.06(18)
C45 Hf3 C38 149.7(2)
C40 Hf3 C38 32.1(2)
C52 Hf3 C38 128.2(2)
C43 Hf3 C38 53.18(18)
C46 Hf3 C38 123.29(18)
C37 Hf3 C38 32.0(2)
O3 Hf3 C48 135.02(16)
N3 Hf3 C48 83.8(2)
C41 Hf3 C48 111.6(2)
C45 Hf3 C48 53.33(18)
C40 Hf3 C48 87.64(19)
C52 Hf3 C48 53.70(16)
C43 Hf3 C48 140.8(2)
C46 Hf3 C48 31.88(18)
C37 Hf3 C48 128.32(19)
C38 Hf3 C48 96.82(19)
O3 Hf3 C50 128.64(16)
N3 Hf3 C50 115.4(2)
C41 Hf3 C50 87.09(19)
C45 Hf3 C50 53.44(19)
C40 Hf3 C50 75.35(19)
C52 Hf3 C50 32.41(17)
C43 Hf3 C50 119.52(19)
C46 Hf3 C50 52.92(18)
C37 Hf3 C50 128.16(19)
C38 Hf3 C50 99.2(2)
C48 Hf3 C50 31.97(16)
O3 Hf4 C76 99.82(19)
O3 Hf4 C54 82.85(16)
C76 Hf4 C54 108.52(19)
O3 Hf4 C64 126.76(19)
C76 Hf4 C64 114.3(2)
C54 Hf4 C64 119.6(2)
O3 Hf4 C55 103.39(17)
C76 Hf4 C55 128.9(2)
C54 Hf4 C55 33.38(18)
C64 Hf4 C55 86.19(19)
O3 Hf4 C71 93.34(18)
C76 Hf4 C71 128.07(18)
C54 Hf4 C71 122.93(19)
C64 Hf4 C71 33.4(2)
C55 Hf4 C71 95.33(19)
O3 Hf4 C62 98.18(16)
C76 Hf4 C62 77.60(18)
C54 Hf4 C62 32.65(18)
C64 Hf4 C62 127.3(2)
C55 Hf4 C62 54.58(18)
C71 Hf4 C62 149.51(19)
O3 Hf4 C65 134.14(17)
C76 Hf4 C65 82.21(19)
C54 Hf4 C65 140.4(2)
C64 Hf4 C65 32.36(19)
C55 Hf4 C65 110.56(19)
C71 Hf4 C65 54.42(19)
C62 Hf4 C65 126.4(2)
O3 Hf4 C69 81.90(16)
C76 Hf4 C69 100.49(19)
C54 Hf4 C69 149.09(19)
C64 Hf4 C69 53.6(2)
C55 Hf4 C69 127.29(19)
C71 Hf4 C69 32.26(18)
C62 Hf4 C69 178.08(19)
C65 Hf4 C69 53.13(19)
O3 Hf4 C57 134.13(15)
C76 Hf4 C57 105.7(2)
C54 Hf4 C57 53.23(17)
C64 Hf4 C57 75.03(19)
C55 Hf4 C57 32.07(18)
C71 Hf4 C57 99.7(2)
C62 Hf4 C57 52.86(18)
C65 Hf4 C57 87.22(19)
C69 Hf4 C57 128.29(18)
O3 Hf4 C61 130.50(15)
C76 Hf4 C61 76.73(19)
C54 Hf4 C61 53.64(18)
C64 Hf4 C61 97.5(2)
C55 Hf4 C61 53.65(19)
C71 Hf4 C61 128.1(2)
C62 Hf4 C61 32.37(17)
C65 Hf4 C61 94.84(19)
C69 Hf4 C61 147.60(18)
C57 Hf4 C61 31.35(18)
O3 Hf4 C67 103.93(18)
C76 Hf4 C67 74.50(19)
C54 Hf4 C67 172.2(2)
C64 Hf4 C67 53.2(2)
C55 Hf4 C67 139.30(19)
C71 Hf4 C67 53.57(18)
C62 Hf4 C67 146.8(2)
C65 Hf4 C67 31.99(19)
C69 Hf4 C67 31.73(18)
C57 Hf4 C67 119.20(19)
C61 Hf4 C67 121.60(19)

loop_
_geom_bond_atom_site_label_1
_geom_bond_atom_site_label_2
_geom_bond_distance
C1 C2 1.404(8)
C1 C8 1.419(8)
C1 Hf1 2.487(5)
C2 C4 1.401(9)
C2 C3 1.501(8)
C2 Hf1 2.532(6)
C4 C6 1.410(8)
C4 C5 1.519(9)
C4 Hf1 2.615(6)
C6 C8 1.410(8)
C6 C7 1.491(8)
C6 Hf1 2.595(5)
C8 C9 1.500(8)
C8 Hf1 2.518(5)
C10 C17 1.394(8)
C10 C11 1.407(7)
C10 Hf1 2.474(6)
C11 C13 1.417(8)
C11 C12 1.510(8)
C11 Hf1 2.479(6)
C13 C15 1.410(8)
C13 C14 1.507(8)
C13 Hf1 2.589(6)
C15 C17 1.419(8)
C15 C16 1.504(8)
C15 Hf1 2.599(5)
C17 C18 1.515(8)
C17 Hf1 2.537(5)
C19 C21 1.411(7)
C19 C26 1.420(7)
C19 Hf2 2.493(5)
C20 C21 1.502(7)
C21 C22 1.420(8)
C21 Hf2 2.549(6)
C22 C25 1.428(7)
C22 C23 1.492(8)
C22 Hf2 2.583(6)
C24 C25 1.503(8)
C25 C26 1.399(8)
C25 Hf2 2.591(5)
C26 C27 1.515(7)
C26 Hf2 2.509(5)
C28 C29 1.411(7)
C28 C34 1.438(8)
C28 Hf2 2.497(5)
C29 C30A 1.430(8)
C29 C30 1.489(8)
C29 Hf2 2.553(5)
C30A C32 1.406(7)
C30A C31 1.514(7)
C30A Hf2 2.568(5)
C32 C34 1.416(8)
C32 C33 1.500(8)
C32 Hf2 2.566(5)
C34 C35 1.510(7)
C34 Hf2 2.489(5)
C36 C37 1.515(9)
C37 C38 1.413(9)
C37 C43 1.408(8)
C37 Hf3 2.558(6)
C38 C40 1.403(9)
C38 C39 1.520(8)
C38 Hf3 2.565(6)
C40 C41 1.413(8)
C40 Hf3 2.507(6)
C41 C43 1.401(8)
C41 C42 1.519(8)
C41 Hf3 2.474(5)
C43 C44 1.510(8)
C43 Hf3 2.537(5)
C45 C46 1.405(7)
C45 C52 1.421(8)
C45 Hf3 2.505(5)
C46 C48 1.406(8)
C46 C47 1.517(7)
C46 Hf3 2.550(5)
C48 C50 1.423(7)
C48 C49 1.503(7)
C48 Hf3 2.570(5)
C50 C52 1.430(7)
C50 C51 1.494(8)
C50 Hf3 2.595(6)
C52 C53 1.485(7)
C52 Hf3 2.523(6)
C54 C62 1.402(8)
C54 C55 1.422(8)
C54 Hf4 2.466(5)
C55 C57 1.411(8)
C55 C56 1.504(8)
C55 Hf4 2.486(5)
C57 C61 1.408(8)
C57 C58 1.515(8)
C57 Hf4 2.604(6)
C59 C61 1.487(8)
C61 C62 1.431(8)
C61 Hf4 2.607(6)
C62 C63 1.510(8)
C62 Hf4 2.519(5)
C64 C65 1.394(8)
C64 C71 1.429(9)
C64 Hf4 2.466(5)
C65 C67 1.419(9)
C65 C66 1.509(9)
C65 Hf4 2.531(5)
C67 C69 1.424(8)
C67 C68 1.501(8)
C67 Hf4 2.610(5)
C69 C71 1.420(8)
C69 C70 1.483(8)
C69 Hf4 2.600(5)
C71 C72 1.496(8)
C71 Hf4 2.500(5)
C73 N2 1.169(7)
C73 Hf2 2.230(5)
C74 N1 1.083(10)
C74 O2 1.238(10)
C75 O4 1.183(8)
C75 N3 1.148(8)
C76 N4 1.175(8)
C76 Hf4 2.224(7)
N1 Hf1 2.142(7)
N3 Hf3 2.150(6)
O1 Hf2 1.963(4)
O1 Hf1 1.977(4)
O3 Hf3 1.967(4)
O3 Hf4 1.974(4)

loop_
_geom_torsion_atom_site_label_1
_geom_torsion_atom_site_label_2
_geom_torsion_atom_site_label_3
_geom_torsion_atom_site_label_4
_geom_torsion
C8 C1 C2 C4 -2.0(6)
Hf1 C1 C2 C4 -70.0(4)
C8 C1 C2 C3 -176.4(5)
Hf1 C1 C2 C3 115.5(6)
C8 C1 C2 Hf1 68.0(4)
C1 C2 C4 C6 1.8(6)
C3 C2 C4 C6 176.5(5)
Hf1 C2 C4 C6 -64.4(4)
C1 C2 C4 C5 -171.8(5)
C3 C2 C4 C5 2.8(9)
Hf1 C2 C4 C5 121.9(5)
C1 C2 C4 Hf1 66.2(4)
C3 C2 C4 Hf1 -119.1(5)
C2 C4 C6 C8 -1.0(6)
C5 C4 C6 C8 172.5(5)
Hf1 C4 C6 C8 -63.8(4)
C2 C4 C6 C7 -178.9(5)
C5 C4 C6 C7 -5.5(9)
Hf1 C4 C6 C7 118.3(5)
C2 C4 C6 Hf1 62.8(4)
C5 C4 C6 Hf1 -123.7(5)
C4 C6 C8 C1 -0.2(6)
C7 C6 C8 C1 177.8(5)
Hf1 C6 C8 C1 -66.7(3)
C4 C6 C8 C9 -168.3(5)
C7 C6 C8 C9 9.6(9)
Hf1 C6 C8 C9 125.2(6)
C4 C6 C8 Hf1 66.5(4)
C7 C6 C8 Hf1 -115.6(5)
C2 C1 C8 C6 1.3(6)
Hf1 C1 C8 C6 69.9(4)
C2 C1 C8 C9 169.6(5)
Hf1 C1 C8 C9 -121.9(5)
C2 C1 C8 Hf1 -68.6(4)
C17 C10 C11 C13 2.4(6)
Hf1 C10 C11 C13 71.3(4)
C17 C10 C11 C12 174.3(5)
Hf1 C10 C11 C12 -116.8(5)
C17 C10 C11 Hf1 -69.0(4)
C10 C11 C13 C15 -2.9(6)
C12 C11 C13 C15 -174.8(5)
Hf1 C11 C13 C15 65.1(4)
C10 C11 C13 C14 165.9(5)
C12 C11 C13 C14 -6.0(9)
Hf1 C11 C13 C14 -126.1(6)
C10 C11 C13 Hf1 -68.0(4)
C12 C11 C13 Hf1 120.1(6)
C11 C13 C15 C17 2.3(6)
C14 C13 C15 C17 -167.0(5)
Hf1 C13 C15 C17 64.1(4)
C11 C13 C15 C16 175.3(5)
C14 C13 C15 C16 6.0(10)
Hf1 C13 C15 C16 -122.8(6)
C11 C13 C15 Hf1 -61.9(4)
C14 C13 C15 Hf1 128.8(6)
C11 C10 C17 C15 -1.0(6)
Hf1 C10 C17 C15 -68.2(4)
C11 C10 C17 C18 -176.1(5)
Hf1 C10 C17 C18 116.7(5)
C11 C10 C17 Hf1 67.2(4)
C13 C15 C17 C10 -0.8(6)
C16 C15 C17 C10 -173.9(5)
Hf1 C15 C17 C10 64.9(4)
C13 C15 C17 C18 174.5(5)
C16 C15 C17 C18 1.4(9)
Hf1 C15 C17 C18 -119.8(5)
C13 C15 C17 Hf1 -65.7(4)
C16 C15 C17 Hf1 121.2(6)
C26 C19 C21 C22 -0.8(6)
Hf2 C19 C21 C22 66.9(4)
C26 C19 C21 C20 170.6(5)
Hf2 C19 C21 C20 -121.6(5)
C26 C19 C21 Hf2 -67.8(4)
C19 C21 C22 C25 2.3(6)
C20 C21 C22 C25 -169.1(5)
Hf2 C21 C22 C25 66.9(4)
C19 C21 C22 C23 175.8(5)
C20 C21 C22 C23 4.4(9)
Hf2 C21 C22 C23 -119.6(5)
C19 C21 C22 Hf2 -64.5(4)
C20 C21 C22 Hf2 124.0(5)
C21 C22 C25 C26 -3.0(6)
C23 C22 C25 C26 -176.4(5)
Hf2 C22 C25 C26 62.7(4)
C21 C22 C25 C24 166.3(5)
C23 C22 C25 C24 -7.1(9)
Hf2 C22 C25 C24 -128.0(5)
C21 C22 C25 Hf2 -65.7(4)
C23 C22 C25 Hf2 120.9(6)
C22 C25 C26 C19 2.5(6)
C24 C25 C26 C19 -166.5(6)
Hf2 C25 C26 C19 67.0(4)
C22 C25 C26 C27 172.7(5)
C24 C25 C26 C27 3.7(9)
Hf2 C25 C26 C27 -122.8(5)
C22 C25 C26 Hf2 -64.5(4)
C24 C25 C26 Hf2 126.4(6)
C21 C19 C26 C25 -1.0(6)
Hf2 C19 C26 C25 -70.0(4)
C21 C19 C26 C27 -171.1(5)
Hf2 C19 C26 C27 119.9(6)
C21 C19 C26 Hf2 69.0(4)
C34 C28 C29 C30A 0.2(6)
Hf2 C28 C29 C30A 66.5(4)
C34 C28 C29 C30 173.0(5)
Hf2 C28 C29 C30 -120.7(5)
C34 C28 C29 Hf2 -66.3(4)
C28 C29 C30A C32 1.4(6)
C30 C29 C30A C32 -171.4(5)
Hf2 C29 C30A C32 66.0(4)
C28 C29 C30A C31 174.9(5)
C30 C29 C30A C31 2.1(9)
Hf2 C29 C30A C31 -120.5(5)
C28 C29 C30A Hf2 -64.6(4)
C30 C29 C30A Hf2 122.6(5)
C29 C30A C32 C34 -2.4(6)
C31 C30A C32 C34 -175.9(5)
Hf2 C30A C32 C34 63.1(4)
C29 C30A C32 C33 172.0(5)
C31 C30A C32 C33 -1.6(9)
Hf2 C30A C32 C33 -122.6(5)
C29 C30A C32 Hf2 -65.4(4)
C31 C30A C32 Hf2 121.0(5)
C30A C32 C34 C28 2.4(6)
C33 C32 C34 C28 -171.9(5)
Hf2 C32 C34 C28 67.7(4)
C30A C32 C34 C35 169.9(5)
C33 C32 C34 C35 -4.4(9)
Hf2 C32 C34 C35 -124.8(6)
C30A C32 C34 Hf2 -65.3(4)
C33 C32 C34 Hf2 120.4(5)
C29 C28 C34 C32 -1.6(6)
Hf2 C28 C34 C32 -69.9(4)
C29 C28 C34 C35 -169.2(5)
Hf2 C28 C34 C35 122.5(5)
C29 C28 C34 Hf2 68.3(4)
C43 C37 C38 C40 1.6(6)
C36 C37 C38 C40 174.6(5)
Hf3 C37 C38 C40 -64.3(4)
C43 C37 C38 C39 -173.0(5)
C36 C37 C38 C39 0.1(9)
Hf3 C37 C38 C39 121.1(6)
C43 C37 C38 Hf3 65.9(4)
C36 C37 C38 Hf3 -121.1(6)
C37 C38 C40 C41 0.2(6)
C39 C38 C40 C41 174.9(5)
Hf3 C38 C40 C41 -65.4(4)
C37 C38 C40 Hf3 65.7(4)
C39 C38 C40 Hf3 -119.7(6)
C38 C40 C41 C43 -1.9(6)
Hf3 C40 C41 C43 -70.0(4)
C38 C40 C41 C42 -167.0(5)
Hf3 C40 C41 C42 124.9(6)
C38 C40 C41 Hf3 68.1(4)
C40 C41 C43 C37 2.9(6)
C42 C41 C43 C37 168.4(5)
Hf3 C41 C43 C37 -66.1(4)
C40 C41 C43 C44 -172.3(5)
C42 C41 C43 C44 -6.9(9)
Hf3 C41 C43 C44 118.7(6)
C40 C41 C43 Hf3 69.0(4)
C42 C41 C43 Hf3 -125.5(6)
C38 C37 C43 C41 -2.8(6)
C36 C37 C43 C41 -175.8(5)
Hf3 C37 C43 C41 63.8(4)
C38 C37 C43 C44 172.5(5)
C36 C37 C43 C44 -0.5(9)
Hf3 C37 C43 C44 -120.9(6)
C38 C37 C43 Hf3 -66.6(4)
C36 C37 C43 Hf3 120.4(6)
C52 C45 C46 C48 -0.9(6)
Hf3 C45 C46 C48 66.7(4)
C52 C45 C46 C47 172.7(5)
Hf3 C45 C46 C47 -119.7(6)
C52 C45 C46 Hf3 -67.6(4)
C45 C46 C48 C50 2.5(6)
C47 C46 C48 C50 -171.1(5)
Hf3 C46 C48 C50 67.4(4)
C45 C46 C48 C49 176.7(6)
C47 C46 C48 C49 3.1(10)
Hf3 C46 C48 C49 -118.4(6)
C45 C46 C48 Hf3 -64.9(4)
C47 C46 C48 Hf3 121.5(6)
C46 C48 C50 C52 -3.2(6)
C49 C48 C50 C52 -177.4(5)
Hf3 C48 C50 C52 63.1(4)
C46 C48 C50 C51 165.3(6)
C49 C48 C50 C51 -8.9(9)
Hf3 C48 C50 C51 -128.5(6)
C46 C48 C50 Hf3 -66.2(4)
C49 C48 C50 Hf3 119.5(6)
C46 C45 C52 C50 -1.1(6)
Hf3 C45 C52 C50 -69.6(4)
C46 C45 C52 C53 -168.9(5)
Hf3 C45 C52 C53 122.6(6)
C46 C45 C52 Hf3 68.5(4)
C48 C50 C52 C45 2.6(6)
C51 C50 C52 C45 -166.3(5)
Hf3 C50 C52 C45 67.0(4)
C48 C50 C52 C53 170.8(5)
C51 C50 C52 C53 1.9(9)
Hf3 C50 C52 C53 -124.8(5)
C48 C50 C52 Hf3 -64.4(4)
C51 C50 C52 Hf3 126.7(5)
C62 C54 C55 C57 3.3(6)
Hf4 C54 C55 C57 71.8(4)
C62 C54 C55 C56 173.5(5)
Hf4 C54 C55 C56 -118.0(6)
C62 C54 C55 Hf4 -68.5(4)
C54 C55 C57 C61 -3.5(6)
C56 C55 C57 C61 -173.8(5)
Hf4 C55 C57 C61 64.1(4)
C54 C55 C57 C58 165.2(5)
C56 C55 C57 C58 -5.1(9)
Hf4 C55 C57 C58 -127.2(5)
C54 C55 C57 Hf4 -67.6(3)
C56 C55 C57 Hf4 122.1(5)
C55 C57 C61 C62 2.4(6)
C58 C57 C61 C62 -166.3(5)
Hf4 C57 C61 C62 63.3(4)
C55 C57 C61 C59 174.1(5)
C58 C57 C61 C59 5.4(9)
Hf4 C57 C61 C59 -125.0(5)
C55 C57 C61 Hf4 -60.9(4)
C58 C57 C61 Hf4 130.4(5)
C55 C54 C62 C61 -1.9(6)
Hf4 C54 C62 C61 -69.3(4)
C55 C54 C62 C63 -175.1(5)
Hf4 C54 C62 C63 117.6(5)
C55 C54 C62 Hf4 67.4(3)
C57 C61 C62 C54 -0.3(6)
C59 C61 C62 C54 -172.2(5)
Hf4 C61 C62 C54 65.5(4)
C57 C61 C62 C63 173.2(5)
C59 C61 C62 C63 1.3(8)
Hf4 C61 C62 C63 -121.0(5)
C57 C61 C62 Hf4 -65.8(4)
C59 C61 C62 Hf4 122.2(5)
C71 C64 C65 C67 -0.9(6)
Hf4 C64 C65 C67 -68.9(4)
C71 C64 C65 C66 -175.8(5)
Hf4 C64 C65 C66 116.1(6)
C71 C64 C65 Hf4 68.0(4)
C64 C65 C67 C69 -0.1(6)
C66 C65 C67 C69 175.1(5)
Hf4 C65 C67 C69 -65.1(4)
C64 C65 C67 C68 -171.9(5)
C66 C65 C67 C68 3.3(9)
Hf4 C65 C67 C68 123.1(5)
C64 C65 C67 Hf4 65.0(4)
C66 C65 C67 Hf4 -119.9(5)
C65 C67 C69 C71 1.0(6)
C68 C67 C69 C71 172.6(5)
Hf4 C67 C69 C71 -62.3(3)
C65 C67 C69 C70 -175.2(5)
C68 C67 C69 C70 -3.6(9)
Hf4 C67 C69 C70 121.5(5)
C65 C67 C69 Hf4 63.2(4)
C68 C67 C69 Hf4 -125.1(6)
C67 C69 C71 C64 -1.5(6)
C70 C69 C71 C64 174.9(5)
Hf4 C69 C71 C64 -66.7(3)
C67 C69 C71 C72 -172.4(5)
C70 C69 C71 C72 3.9(8)
Hf4 C69 C71 C72 122.3(5)
C67 C69 C71 Hf4 65.2(4)
C70 C69 C71 Hf4 -118.4(5)
C65 C64 C71 C69 1.5(6)
Hf4 C64 C71 C69 70.7(4)
C65 C64 C71 C72 172.5(5)
Hf4 C64 C71 C72 -118.3(5)
C65 C64 C71 Hf4 -69.2(4)
O2 C74 N1 Hf1 30(7)
O4 C75 N3 Hf3 -47(10)
Hf2 O1 Hf1 N1 -91.4(9)
Hf2 O1 Hf1 C10 16.3(8)
Hf2 O1 Hf1 C11 43.2(9)
Hf2 O1 Hf1 C1 137.7(8)
Hf2 O1 Hf1 C8 139.0(8)
Hf2 O1 Hf1 C2 178.6(8)
Hf2 O1 Hf1 C17 -11.6(9)
Hf2 O1 Hf1 C13 34.4(9)
Hf2 O1 Hf1 C6 169.0(9)
Hf2 O1 Hf1 C15 -8.2(9)
Hf2 O1 Hf1 C4 -168.9(8)
C74 N1 Hf1 O1 166(3)
C74 N1 Hf1 C10 80(3)
C74 N1 Hf1 C11 51(3)
C74 N1 Hf1 C1 -58(3)
C74 N1 Hf1 C8 -94(3)
C74 N1 Hf1 C2 -62(3)
C74 N1 Hf1 C17 69(3)
C74 N1 Hf1 C13 24(3)
C74 N1 Hf1 C6 -112(3)
C74 N1 Hf1 C15 36(3)
C74 N1 Hf1 C4 -93(3)
C17 C10 Hf1 O1 -119.9(3)
C11 C10 Hf1 O1 125.5(3)
C17 C10 Hf1 N1 -22.0(4)
C11 C10 Hf1 N1 -136.6(3)
C17 C10 Hf1 C11 114.6(5)
C17 C10 Hf1 C1 114.2(3)
C11 C10 Hf1 C1 -0.4(4)
C17 C10 Hf1 C8 152.8(3)
C11 C10 Hf1 C8 38.2(4)
C17 C10 Hf1 C2 81.2(4)
C11 C10 Hf1 C2 -33.4(5)
C11 C10 Hf1 C17 -114.6(5)
C17 C10 Hf1 C13 76.6(4)
C11 C10 Hf1 C13 -38.0(3)
C17 C10 Hf1 C6 -178.3(4)
C11 C10 Hf1 C6 67.1(5)
C17 C10 Hf1 C15 37.0(3)
C11 C10 Hf1 C15 -77.7(3)
C17 C10 Hf1 C4 102.7(14)
C11 C10 Hf1 C4 -11.9(16)
C10 C11 Hf1 O1 -55.4(3)
C13 C11 Hf1 O1 -167.9(3)
C12 C11 Hf1 O1 66.8(5)
C10 C11 Hf1 N1 58.3(4)
C13 C11 Hf1 N1 -54.3(4)
C12 C11 Hf1 N1 -179.5(5)
C13 C11 Hf1 C10 -112.5(5)
C12 C11 Hf1 C10 122.2(6)
C10 C11 Hf1 C1 179.6(3)
C13 C11 Hf1 C1 67.1(3)
C12 C11 Hf1 C1 -58.2(5)
C10 C11 Hf1 C8 -148.4(3)
C13 C11 Hf1 C8 99.0(3)
C12 C11 Hf1 C8 -26.2(5)
C10 C11 Hf1 C2 158.4(3)
C13 C11 Hf1 C2 45.8(4)
C12 C11 Hf1 C2 -79.4(5)
C10 C11 Hf1 C17 36.9(3)
C13 C11 Hf1 C17 -75.6(3)
C12 C11 Hf1 C17 159.1(6)
C10 C11 Hf1 C13 112.5(5)
C12 C11 Hf1 C13 -125.2(6)
C10 C11 Hf1 C6 -142.4(3)
C13 C11 Hf1 C6 105.1(3)
C12 C11 Hf1 C6 -20.2(6)
C10 C11 Hf1 C15 76.9(3)
C13 C11 Hf1 C15 -35.6(3)
C12 C11 Hf1 C15 -160.8(6)
C10 C11 Hf1 C4 177.6(3)
C13 C11 Hf1 C4 65.1(4)
C12 C11 Hf1 C4 -60.2(6)
C2 C1 Hf1 O1 116.7(4)
C8 C1 Hf1 O1 2.3(4)
C2 C1 Hf1 N1 -7.7(4)
C8 C1 Hf1 N1 -122.1(4)
C2 C1 Hf1 C10 -141.0(3)
C8 C1 Hf1 C10 104.6(4)
C2 C1 Hf1 C11 -141.3(4)
C8 C1 Hf1 C11 104.3(4)
C2 C1 Hf1 C8 114.4(5)
C8 C1 Hf1 C2 -114.4(5)
C2 C1 Hf1 C17 -103.0(4)
C8 C1 Hf1 C17 142.7(4)
C2 C1 Hf1 C13 -110.7(4)
C8 C1 Hf1 C13 135.0(4)
C2 C1 Hf1 C6 76.8(4)
C8 C1 Hf1 C6 -37.6(3)
C2 C1 Hf1 C15 -88.8(4)
C8 C1 Hf1 C15 156.8(4)
C2 C1 Hf1 C4 37.1(3)
C8 C1 Hf1 C4 -77.3(4)
C6 C8 Hf1 O1 69.0(4)
C1 C8 Hf1 O1 -178.1(4)
C9 C8 Hf1 O1 -56.5(5)
C6 C8 Hf1 N1 -35.3(5)
C1 C8 Hf1 N1 77.6(5)
C9 C8 Hf1 N1 -160.8(5)
C6 C8 Hf1 C10 151.0(3)
C1 C8 Hf1 C10 -96.1(4)
C9 C8 Hf1 C10 25.5(6)
C6 C8 Hf1 C11 170.8(4)
C1 C8 Hf1 C11 -76.3(4)
C9 C8 Hf1 C11 45.3(5)
C6 C8 Hf1 C1 -112.9(5)
C9 C8 Hf1 C1 121.6(7)
C6 C8 Hf1 C2 -75.7(4)
C1 C8 Hf1 C2 37.2(4)
C9 C8 Hf1 C2 158.8(6)
C6 C8 Hf1 C17 179.2(4)
C1 C8 Hf1 C17 -68.0(5)
C9 C8 Hf1 C17 53.7(7)
C6 C8 Hf1 C13 -156.8(4)
C1 C8 Hf1 C13 -43.9(4)
C9 C8 Hf1 C13 77.7(5)
C1 C8 Hf1 C6 112.9(5)
C9 C8 Hf1 C6 -125.5(7)
C6 C8 Hf1 C15 -142.5(4)
C1 C8 Hf1 C15 -29.7(5)
C9 C8 Hf1 C15 91.9(5)
C6 C8 Hf1 C4 -36.1(3)
C1 C8 Hf1 C4 76.7(4)
C9 C8 Hf1 C4 -161.7(6)
C4 C2 Hf1 O1 23.9(4)
C1 C2 Hf1 O1 -89.7(4)
C3 C2 Hf1 O1 147.5(5)
C4 C2 Hf1 N1 -73.4(4)
C1 C2 Hf1 N1 173.0(4)
C3 C2 Hf1 N1 50.1(5)
C4 C2 Hf1 C10 174.8(3)
C1 C2 Hf1 C10 61.2(5)
C3 C2 Hf1 C10 -61.7(6)
C4 C2 Hf1 C11 155.9(3)
C1 C2 Hf1 C11 42.4(4)
C3 C2 Hf1 C11 -80.5(5)
C4 C2 Hf1 C1 113.5(5)
C3 C2 Hf1 C1 -122.9(7)
C4 C2 Hf1 C8 75.8(4)
C1 C2 Hf1 C8 -37.7(3)
C3 C2 Hf1 C8 -160.6(6)
C4 C2 Hf1 C17 -143.4(3)
C1 C2 Hf1 C17 103.1(4)
C3 C2 Hf1 C17 -19.8(6)
C4 C2 Hf1 C13 178.5(4)
C1 C2 Hf1 C13 65.0(4)
C3 C2 Hf1 C13 -57.9(5)
C4 C2 Hf1 C6 35.7(3)
C1 C2 Hf1 C6 -77.8(4)
C3 C2 Hf1 C6 159.3(6)
C4 C2 Hf1 C15 -150.9(3)
C1 C2 Hf1 C15 95.5(4)
C3 C2 Hf1 C15 -27.4(5)
C1 C2 Hf1 C4 -113.5(5)
C3 C2 Hf1 C4 123.6(7)
C10 C17 Hf1 O1 60.3(3)
C15 C17 Hf1 O1 175.1(3)
C18 C17 Hf1 O1 -62.5(5)
C10 C17 Hf1 N1 158.8(4)
C15 C17 Hf1 N1 -86.4(4)
C18 C17 Hf1 N1 36.0(5)
C15 C17 Hf1 C10 114.8(5)
C18 C17 Hf1 C10 -122.8(6)
C10 C17 Hf1 C11 -37.7(3)
C15 C17 Hf1 C11 77.0(4)
C18 C17 Hf1 C11 -160.5(6)
C10 C17 Hf1 C1 -87.7(4)
C15 C17 Hf1 C1 27.1(4)
C18 C17 Hf1 C1 149.5(4)
C10 C17 Hf1 C8 -48.1(5)
C15 C17 Hf1 C8 66.7(5)
C18 C17 Hf1 C8 -170.9(4)
C10 C17 Hf1 C2 -129.1(4)
C15 C17 Hf1 C2 -14.3(5)
C18 C17 Hf1 C2 108.1(5)
C10 C17 Hf1 C13 -78.4(4)
C15 C17 Hf1 C13 36.4(3)
C18 C17 Hf1 C13 158.9(6)
C10 C17 Hf1 C6 104(12)
C15 C17 Hf1 C6 -141(12)
C18 C17 Hf1 C6 -19(12)
C10 C17 Hf1 C15 -114.8(5)
C18 C17 Hf1 C15 122.4(6)
C10 C17 Hf1 C4 -165.9(4)
C15 C17 Hf1 C4 -51.1(5)
C18 C17 Hf1 C4 71.3(6)
C15 C13 Hf1 O1 -100.3(4)
C11 C13 Hf1 O1 16.2(4)
C14 C13 Hf1 O1 138.3(5)
C15 C13 Hf1 N1 22.8(4)
C11 C13 Hf1 N1 139.3(4)
C14 C13 Hf1 N1 -98.6(6)
C15 C13 Hf1 C10 -77.7(4)
C11 C13 Hf1 C10 38.8(3)
C14 C13 Hf1 C10 160.9(6)
C15 C13 Hf1 C11 -116.5(5)
C14 C13 Hf1 C11 122.1(7)
C15 C13 Hf1 C1 135.3(4)
C11 C13 Hf1 C1 -108.1(3)
C14 C13 Hf1 C1 13.9(5)
C15 C13 Hf1 C8 158.3(4)
C11 C13 Hf1 C8 -85.2(3)
C14 C13 Hf1 C8 36.9(6)
C15 C13 Hf1 C2 105.2(4)
C11 C13 Hf1 C2 -138.3(3)
C14 C13 Hf1 C2 -16.2(6)
C15 C13 Hf1 C17 -37.1(3)
C11 C13 Hf1 C17 79.5(3)
C14 C13 Hf1 C17 -158.5(6)
C15 C13 Hf1 C6 142.9(4)
C11 C13 Hf1 C6 -100.6(4)
C14 C13 Hf1 C6 21.5(6)
C11 C13 Hf1 C15 116.5(5)
C14 C13 Hf1 C15 -121.4(7)
C15 C13 Hf1 C4 106.1(4)
C11 C13 Hf1 C4 -137.4(3)
C14 C13 Hf1 C4 -15.3(6)
C8 C6 Hf1 O1 -109.0(4)
C4 C6 Hf1 O1 135.4(4)
C7 C6 Hf1 O1 11.5(5)
C8 C6 Hf1 N1 152.6(4)
C4 C6 Hf1 N1 36.9(4)
C7 C6 Hf1 N1 -87.0(5)
C8 C6 Hf1 C10 -50.2(5)
C4 C6 Hf1 C10 -165.8(4)
C7 C6 Hf1 C10 70.3(6)
C8 C6 Hf1 C11 -11.4(4)
C4 C6 Hf1 C11 -127.1(4)
C7 C6 Hf1 C11 109.0(5)
C8 C6 Hf1 C1 38.8(4)
C4 C6 Hf1 C1 -76.9(4)
C7 C6 Hf1 C1 159.2(6)
C4 C6 Hf1 C8 -115.6(5)
C7 C6 Hf1 C8 120.4(7)
C8 C6 Hf1 C2 79.8(4)
C4 C6 Hf1 C2 -35.9(3)
C7 C6 Hf1 C2 -159.8(6)
C8 C6 Hf1 C17 -153(12)
C4 C6 Hf1 C17 92(12)
C7 C6 Hf1 C17 -32(12)
C8 C6 Hf1 C13 29.6(4)
C4 C6 Hf1 C13 -86.0(4)
C7 C6 Hf1 C13 150.1(5)
C8 C6 Hf1 C15 67.0(5)
C4 C6 Hf1 C15 -48.7(6)
C7 C6 Hf1 C15 -172.6(4)
C8 C6 Hf1 C4 115.6(5)
C7 C6 Hf1 C4 -123.9(7)
C13 C15 Hf1 O1 108.8(4)
C17 C15 Hf1 O1 -6.4(4)
C16 C15 Hf1 O1 -127.4(5)
C13 C15 Hf1 N1 -157.9(4)
C17 C15 Hf1 N1 86.9(4)
C16 C15 Hf1 N1 -34.1(5)
C13 C15 Hf1 C10 78.0(4)
C17 C15 Hf1 C10 -37.2(3)
C16 C15 Hf1 C10 -158.2(6)
C13 C15 Hf1 C11 36.6(3)
C17 C15 Hf1 C11 -78.6(4)
C16 C15 Hf1 C11 160.3(6)
C13 C15 Hf1 C1 -43.4(4)
C17 C15 Hf1 C1 -158.7(4)
C16 C15 Hf1 C1 80.3(5)
C13 C15 Hf1 C8 -27.7(5)
C17 C15 Hf1 C8 -142.9(3)
C16 C15 Hf1 C8 96.1(5)
C13 C15 Hf1 C2 -76.1(4)
C17 C15 Hf1 C2 168.6(4)
C16 C15 Hf1 C2 47.6(5)
C13 C15 Hf1 C17 115.2(5)
C16 C15 Hf1 C17 -121.0(6)
C17 C15 Hf1 C13 -115.2(5)
C16 C15 Hf1 C13 123.8(7)
C13 C15 Hf1 C6 -65.9(5)
C17 C15 Hf1 C6 178.9(4)
C16 C15 Hf1 C6 57.9(7)
C13 C15 Hf1 C4 -93.8(4)
C17 C15 Hf1 C4 151.0(3)
C16 C15 Hf1 C4 29.9(6)
C2 C4 Hf1 O1 -162.2(3)
C6 C4 Hf1 O1 -45.4(4)
C5 C4 Hf1 O1 78.4(5)
C2 C4 Hf1 N1 100.7(4)
C6 C4 Hf1 N1 -142.5(4)
C5 C4 Hf1 N1 -18.7(5)
C2 C4 Hf1 C10 -25.8(16)
C6 C4 Hf1 C10 91.0(15)
C5 C4 Hf1 C10 -145.2(13)
C2 C4 Hf1 C11 -35.8(5)
C6 C4 Hf1 C11 81.1(5)
C5 C4 Hf1 C11 -155.2(5)
C2 C4 Hf1 C1 -38.3(3)
C6 C4 Hf1 C1 78.6(4)
C5 C4 Hf1 C1 -157.7(6)
C2 C4 Hf1 C8 -80.0(4)
C6 C4 Hf1 C8 36.8(3)
C5 C4 Hf1 C8 160.6(6)
C6 C4 Hf1 C2 116.8(5)
C5 C4 Hf1 C2 -119.4(7)
C2 C4 Hf1 C17 64.9(5)
C6 C4 Hf1 C17 -178.2(4)
C5 C4 Hf1 C17 -54.5(7)
C2 C4 Hf1 C13 -1.7(4)
C6 C4 Hf1 C13 115.1(4)
C5 C4 Hf1 C13 -121.1(5)
C2 C4 Hf1 C6 -116.8(5)
C5 C4 Hf1 C6 123.8(7)
C2 C4 Hf1 C15 35.3(4)
C6 C4 Hf1 C15 152.1(3)
C5 C4 Hf1 C15 -84.1(6)
Hf1 O1 Hf2 C73 9.2(9)
Hf1 O1 Hf2 C34 141.3(8)
Hf1 O1 Hf2 C19 -92.3(8)
Hf1 O1 Hf2 C28 126.7(8)
Hf1 O1 Hf2 C26 -121.3(8)
Hf1 O1 Hf2 C21 -66.3(8)
Hf1 O1 Hf2 C29 85.0(9)
Hf1 O1 Hf2 C32 117.4(8)
Hf1 O1 Hf2 C30A 87.8(8)
Hf1 O1 Hf2 C22 -74.1(9)
Hf1 O1 Hf2 C25 -118.6(8)
N2 C73 Hf2 O1 -139(15)
N2 C73 Hf2 C34 108(15)
N2 C73 Hf2 C19 -54(15)
N2 C73 Hf2 C28 81(15)
N2 C73 Hf2 C26 -31(15)
N2 C73 Hf2 C21 -36(15)
N2 C73 Hf2 C29 95(15)
N2 C73 Hf2 C32 137(15)
N2 C73 Hf2 C30A 128(15)
N2 C73 Hf2 C22 -4(15)
N2 C73 Hf2 C25 1(15)
C32 C34 Hf2 O1 -48.4(3)
C28 C34 Hf2 O1 -161.4(3)
C35 C34 Hf2 O1 76.8(5)
C32 C34 Hf2 C73 61.3(4)
C28 C34 Hf2 C73 -51.7(4)
C35 C34 Hf2 C73 -173.5(5)
C32 C34 Hf2 C19 -141.8(3)
C28 C34 Hf2 C19 105.2(3)
C35 C34 Hf2 C19 -16.6(6)
C32 C34 Hf2 C28 113.0(4)
C35 C34 Hf2 C28 -121.8(7)
C32 C34 Hf2 C26 -149.9(3)
C28 C34 Hf2 C26 97.1(3)
C35 C34 Hf2 C26 -24.7(5)
C32 C34 Hf2 C21 176.9(3)
C28 C34 Hf2 C21 63.9(4)
C35 C34 Hf2 C21 -57.9(6)
C32 C34 Hf2 C29 76.3(3)
C28 C34 Hf2 C29 -36.7(3)
C35 C34 Hf2 C29 -158.6(6)
C28 C34 Hf2 C32 -113.0(4)
C35 C34 Hf2 C32 125.2(7)
C32 C34 Hf2 C30A 35.9(3)
C28 C34 Hf2 C30A -77.1(3)
C35 C34 Hf2 C30A 161.1(6)
C32 C34 Hf2 C22 157.8(3)
C28 C34 Hf2 C22 44.8(3)
C35 C34 Hf2 C22 -77.0(5)
C32 C34 Hf2 C25 179.0(3)
C28 C34 Hf2 C25 66.0(3)
C35 C34 Hf2 C25 -55.8(5)
C21 C19 Hf2 O1 127.6(3)
C26 C19 Hf2 O1 -118.7(3)
C21 C19 Hf2 C73 33.0(3)
C26 C19 Hf2 C73 146.7(3)
C21 C19 Hf2 C34 -128.8(3)
C26 C19 Hf2 C34 -15.0(4)
C21 C19 Hf2 C28 -86.3(3)
C26 C19 Hf2 C28 27.4(4)
C21 C19 Hf2 C26 -113.8(5)
C26 C19 Hf2 C21 113.8(5)
C21 C19 Hf2 C29 -48.2(5)
C26 C19 Hf2 C29 65.6(5)
C21 C19 Hf2 C32 -166.8(3)
C26 C19 Hf2 C32 -53.0(5)
C21 C19 Hf2 C30A 133(5)
C26 C19 Hf2 C30A -114(5)
C21 C19 Hf2 C22 -36.6(3)
C26 C19 Hf2 C22 77.1(4)
C21 C19 Hf2 C25 -76.8(3)
C26 C19 Hf2 C25 37.0(3)
C29 C28 Hf2 O1 -88.4(4)
C34 C28 Hf2 O1 26.3(4)
C29 C28 Hf2 C73 25.9(4)
C34 C28 Hf2 C73 140.6(3)
C29 C28 Hf2 C34 -114.7(5)
C29 C28 Hf2 C19 144.1(3)
C34 C28 Hf2 C19 -101.2(3)
C29 C28 Hf2 C26 158.8(4)
C34 C28 Hf2 C26 -86.5(3)
C29 C28 Hf2 C21 106.2(4)
C34 C28 Hf2 C21 -139.2(3)
C34 C28 Hf2 C29 114.7(5)
C29 C28 Hf2 C32 -77.0(4)
C34 C28 Hf2 C32 37.7(3)
C29 C28 Hf2 C30A -37.3(3)
C34 C28 Hf2 C30A 77.3(3)
C29 C28 Hf2 C22 106.1(4)
C34 C28 Hf2 C22 -139.2(3)
C29 C28 Hf2 C25 136.2(4)
C34 C28 Hf2 C25 -109.1(3)
C25 C26 Hf2 O1 176.1(3)
C19 C26 Hf2 O1 62.4(3)
C27 C26 Hf2 O1 -60.2(4)
C25 C26 Hf2 C73 70.6(4)
C19 C26 Hf2 C73 -43.1(4)
C27 C26 Hf2 C73 -165.8(4)
C25 C26 Hf2 C34 -78.3(3)
C19 C26 Hf2 C34 168.0(3)
C27 C26 Hf2 C34 45.3(5)
C25 C26 Hf2 C19 113.7(5)
C27 C26 Hf2 C19 -122.6(6)
C25 C26 Hf2 C28 -44.8(3)
C19 C26 Hf2 C28 -158.5(3)
C27 C26 Hf2 C28 78.9(4)
C25 C26 Hf2 C21 76.2(3)
C19 C26 Hf2 C21 -37.5(3)
C27 C26 Hf2 C21 -160.1(5)
C25 C26 Hf2 C29 -30.6(4)
C19 C26 Hf2 C29 -144.3(3)
C27 C26 Hf2 C29 93.1(5)
C25 C26 Hf2 C32 -96.8(3)
C19 C26 Hf2 C32 149.5(3)
C27 C26 Hf2 C32 26.8(5)
C25 C26 Hf2 C30A -69.5(5)
C19 C26 Hf2 C30A 176.8(3)
C27 C26 Hf2 C30A 54.2(6)
C25 C26 Hf2 C22 36.1(3)
C19 C26 Hf2 C22 -77.7(4)
C27 C26 Hf2 C22 159.7(5)
C19 C26 Hf2 C25 -113.7(5)
C27 C26 Hf2 C25 123.7(6)
C19 C21 Hf2 O1 -54.3(3)
C22 C21 Hf2 O1 -169.6(3)
C20 C21 Hf2 O1 66.8(5)
C19 C21 Hf2 C73 -146.5(4)
C22 C21 Hf2 C73 98.1(3)
C20 C21 Hf2 C73 -25.4(4)
C19 C21 Hf2 C34 80.6(4)
C22 C21 Hf2 C34 -34.8(4)
C20 C21 Hf2 C34 -158.4(4)
C22 C21 Hf2 C19 -115.4(4)
C20 C21 Hf2 C19 121.1(6)
C19 C21 Hf2 C28 115.3(3)
C22 C21 Hf2 C28 -0.1(3)
C20 C21 Hf2 C28 -123.7(4)
C19 C21 Hf2 C26 38.1(3)
C22 C21 Hf2 C26 -77.3(3)
C20 C21 Hf2 C26 159.2(5)
C19 C21 Hf2 C29 153.1(3)
C22 C21 Hf2 C29 37.8(3)
C20 C21 Hf2 C29 -85.8(5)
C19 C21 Hf2 C32 94.0(14)
C22 C21 Hf2 C32 -21.4(14)
C20 C21 Hf2 C32 -145.0(12)
C19 C21 Hf2 C30A -177.4(3)
C22 C21 Hf2 C30A 67.3(4)
C20 C21 Hf2 C30A -56.3(6)
C19 C21 Hf2 C22 115.4(4)
C20 C21 Hf2 C22 -123.6(6)
C19 C21 Hf2 C25 78.0(3)
C22 C21 Hf2 C25 -37.4(3)
C20 C21 Hf2 C25 -161.0(5)
C28 C29 Hf2 O1 119.8(3)
C30A C29 Hf2 O1 5.3(4)
C30 C29 Hf2 O1 -118.9(5)
C28 C29 Hf2 C73 -154.0(4)
C30A C29 Hf2 C73 91.5(3)
C30 C29 Hf2 C73 -32.8(5)
C28 C29 Hf2 C34 38.0(3)
C30A C29 Hf2 C34 -76.4(3)
C30 C29 Hf2 C34 159.3(6)
C28 C29 Hf2 C19 -65.5(5)
C30A C29 Hf2 C19 -179.9(3)
C30 C29 Hf2 C19 55.8(6)
C30A C29 Hf2 C28 -114.5(5)
C30 C29 Hf2 C28 121.3(7)
C28 C29 Hf2 C26 -26.9(4)
C30A C29 Hf2 C26 -141.3(3)
C30 C29 Hf2 C26 94.4(5)
C28 C29 Hf2 C21 -94.0(4)
C30A C29 Hf2 C21 151.6(3)
C30 C29 Hf2 C21 27.3(5)
C28 C29 Hf2 C32 78.4(4)
C30A C29 Hf2 C32 -36.0(3)
C30 C29 Hf2 C32 -160.3(6)
C28 C29 Hf2 C30A 114.5(5)
C30 C29 Hf2 C30A -124.3(6)
C28 C29 Hf2 C22 -74.8(4)
C30A C29 Hf2 C22 170.7(3)
C30 C29 Hf2 C22 46.4(5)
C28 C29 Hf2 C25 -42.6(4)
C30A C29 Hf2 C25 -157.1(3)
C30 C29 Hf2 C25 78.7(5)
C30A C32 Hf2 O1 -110.8(3)
C34 C32 Hf2 O1 133.1(3)
C33 C32 Hf2 O1 12.4(4)
C30A C32 Hf2 C73 -17.3(4)
C34 C32 Hf2 C73 -133.5(3)
C33 C32 Hf2 C73 105.8(4)
C30A C32 Hf2 C34 116.2(5)
C33 C32 Hf2 C34 -120.7(6)
C30A C32 Hf2 C19 -176.9(3)
C34 C32 Hf2 C19 66.9(5)
C33 C32 Hf2 C19 -53.8(6)
C30A C32 Hf2 C28 77.3(3)
C34 C32 Hf2 C28 -38.9(3)
C33 C32 Hf2 C28 -159.6(5)
C30A C32 Hf2 C26 152.3(3)
C34 C32 Hf2 C26 36.1(4)
C33 C32 Hf2 C26 -84.6(5)
C30A C32 Hf2 C21 100.3(13)
C34 C32 Hf2 C21 -15.9(15)
C33 C32 Hf2 C21 -136.6(12)
C30A C32 Hf2 C29 36.8(3)
C34 C32 Hf2 C29 -79.4(4)
C33 C32 Hf2 C29 159.9(5)
C34 C32 Hf2 C30A -116.2(5)
C33 C32 Hf2 C30A 123.1(6)
C30A C32 Hf2 C22 82.3(4)
C34 C32 Hf2 C22 -33.9(4)
C33 C32 Hf2 C22 -154.6(4)
C30A C32 Hf2 C25 115.0(3)
C34 C32 Hf2 C25 -1.1(4)
C33 C32 Hf2 C25 -121.8(4)
C32 C30A Hf2 O1 68.3(3)
C29 C30A Hf2 O1 -175.7(3)
C31 C30A Hf2 O1 -54.1(5)
C32 C30A Hf2 C73 163.3(4)
C29 C30A Hf2 C73 -80.7(3)
C31 C30A Hf2 C73 40.9(5)
C32 C30A Hf2 C34 -36.7(3)
C29 C30A Hf2 C34 79.3(3)
C31 C30A Hf2 C34 -159.2(6)
C32 C30A Hf2 C19 63(5)
C29 C30A Hf2 C19 179(100)
C31 C30A Hf2 C19 -59(5)
C32 C30A Hf2 C28 -78.7(3)
C29 C30A Hf2 C28 37.3(3)
C31 C30A Hf2 C28 158.9(6)
C32 C30A Hf2 C26 -47.7(5)
C29 C30A Hf2 C26 68.3(4)
C31 C30A Hf2 C26 -170.1(4)
C32 C30A Hf2 C21 -166.4(3)
C29 C30A Hf2 C21 -50.4(5)
C31 C30A Hf2 C21 71.2(6)
C32 C30A Hf2 C29 -116.0(4)
C31 C30A Hf2 C29 121.6(6)
C29 C30A Hf2 C32 116.0(4)
C31 C30A Hf2 C32 -122.4(6)
C32 C30A Hf2 C22 -127.8(3)
C29 C30A Hf2 C22 -11.8(4)
C31 C30A Hf2 C22 109.8(5)
C32 C30A Hf2 C25 -86.7(4)
C29 C30A Hf2 C25 29.3(4)
C31 C30A Hf2 C25 150.9(4)
C21 C22 Hf2 O1 14.4(4)
C25 C22 Hf2 O1 -99.7(3)
C23 C22 Hf2 O1 136.2(4)
C21 C22 Hf2 C73 -74.9(3)
C25 C22 Hf2 C73 171.0(3)
C23 C22 Hf2 C73 46.9(5)
C21 C22 Hf2 C34 157.0(3)
C25 C22 Hf2 C34 42.9(3)
C23 C22 Hf2 C34 -81.2(5)
C21 C22 Hf2 C19 37.0(3)
C25 C22 Hf2 C19 -77.0(3)
C23 C22 Hf2 C19 158.9(5)
C21 C22 Hf2 C28 179.9(3)
C25 C22 Hf2 C28 65.9(3)
C23 C22 Hf2 C28 -58.2(5)
C21 C22 Hf2 C26 78.3(3)
C25 C22 Hf2 C26 -35.7(3)
C23 C22 Hf2 C26 -159.9(5)
C25 C22 Hf2 C21 -114.1(4)
C23 C22 Hf2 C21 121.8(6)
C21 C22 Hf2 C29 -148.9(3)
C25 C22 Hf2 C29 97.1(3)
C23 C22 Hf2 C29 -27.0(5)
C21 C22 Hf2 C32 175.9(3)
C25 C22 Hf2 C32 61.8(4)
C23 C22 Hf2 C32 -62.3(5)
C21 C22 Hf2 C30A -142.5(3)
C25 C22 Hf2 C30A 103.4(3)
C23 C22 Hf2 C30A -20.7(5)
C21 C22 Hf2 C25 114.1(4)
C23 C22 Hf2 C25 -124.1(6)
C26 C25 Hf2 O1 -5.2(4)
C22 C25 Hf2 O1 111.7(3)
C24 C25 Hf2 O1 -126.8(5)
C26 C25 Hf2 C73 -126.5(3)
C22 C25 Hf2 C73 -9.6(4)
C24 C25 Hf2 C73 111.8(5)
C26 C25 Hf2 C34 102.3(3)
C22 C25 Hf2 C34 -140.8(3)
C24 C25 Hf2 C34 -19.4(5)
C26 C25 Hf2 C19 -38.4(3)
C22 C25 Hf2 C19 78.4(3)
C24 C25 Hf2 C19 -160.1(6)
C26 C25 Hf2 C28 133.8(3)
C22 C25 Hf2 C28 -109.4(3)
C24 C25 Hf2 C28 12.1(5)
C22 C25 Hf2 C26 116.9(5)
C24 C25 Hf2 C26 -121.7(7)
C26 C25 Hf2 C21 -79.4(3)
C22 C25 Hf2 C21 37.5(3)
C24 C25 Hf2 C21 159.0(6)
C26 C25 Hf2 C29 155.8(3)
C22 C25 Hf2 C29 -87.3(3)
C24 C25 Hf2 C29 34.2(5)
C26 C25 Hf2 C32 102.9(3)
C22 C25 Hf2 C32 -140.2(3)
C24 C25 Hf2 C32 -18.8(6)
C26 C25 Hf2 C30A 140.4(3)
C22 C25 Hf2 C30A -102.7(3)
C24 C25 Hf2 C30A 18.7(6)
C26 C25 Hf2 C22 -116.9(5)
C24 C25 Hf2 C22 121.5(6)
Hf4 O3 Hf3 N3 12.2(7)
Hf4 O3 Hf3 C41 144.8(7)
Hf4 O3 Hf3 C45 -89.1(7)
Hf4 O3 Hf3 C40 132.7(6)
Hf4 O3 Hf3 C52 -119.2(7)
Hf4 O3 Hf3 C43 119.8(7)
Hf4 O3 Hf3 C46 -65.0(7)
Hf4 O3 Hf3 C37 90.7(7)
Hf4 O3 Hf3 C38 90.9(7)
Hf4 O3 Hf3 C48 -76.3(7)
Hf4 O3 Hf3 C50 -118.9(7)
C75 N3 Hf3 O3 135(6)
C75 N3 Hf3 C41 22(6)
C75 N3 Hf3 C45 -141(6)
C75 N3 Hf3 C40 -5(6)
C75 N3 Hf3 C52 -121(6)
C75 N3 Hf3 C43 51(6)
C75 N3 Hf3 C46 -122(6)
C75 N3 Hf3 C37 41(6)
C75 N3 Hf3 C38 8(6)
C75 N3 Hf3 C48 -90(6)
C75 N3 Hf3 C50 -86(6)
C43 C41 Hf3 O3 -51.3(4)
C40 C41 Hf3 O3 -163.8(3)
C42 C41 Hf3 O3 71.7(5)
C43 C41 Hf3 N3 59.0(4)
C40 C41 Hf3 N3 -53.5(5)
C42 C41 Hf3 N3 -178.0(5)
C43 C41 Hf3 C45 -141.7(3)
C40 C41 Hf3 C45 105.8(4)
C42 C41 Hf3 C45 -18.7(6)
C43 C41 Hf3 C40 112.5(5)
C42 C41 Hf3 C40 -124.5(7)
C43 C41 Hf3 C52 -148.7(3)
C40 C41 Hf3 C52 98.8(4)
C42 C41 Hf3 C52 -25.7(5)
C40 C41 Hf3 C43 -112.5(5)
C42 C41 Hf3 C43 123.0(7)
C43 C41 Hf3 C46 177.2(3)
C40 C41 Hf3 C46 64.7(5)
C42 C41 Hf3 C46 -59.8(6)
C43 C41 Hf3 C37 36.3(3)
C40 C41 Hf3 C37 -76.2(4)
C42 C41 Hf3 C37 159.3(6)
C43 C41 Hf3 C38 76.2(4)
C40 C41 Hf3 C38 -36.3(4)
C42 C41 Hf3 C38 -160.9(6)
C43 C41 Hf3 C48 158.7(3)
C40 C41 Hf3 C48 46.2(4)
C42 C41 Hf3 C48 -78.3(5)
C43 C41 Hf3 C50 179.7(3)
C40 C41 Hf3 C50 67.2(4)
C42 C41 Hf3 C50 -57.3(5)
C46 C45 Hf3 O3 132.3(4)
C52 C45 Hf3 O3 -113.2(3)
C46 C45 Hf3 N3 36.2(4)
C52 C45 Hf3 N3 150.7(3)
C46 C45 Hf3 C41 -127.5(4)
C52 C45 Hf3 C41 -13.0(4)
C46 C45 Hf3 C40 -85.6(4)
C52 C45 Hf3 C40 28.9(4)
C46 C45 Hf3 C52 -114.5(5)
C46 C45 Hf3 C43 -165.5(4)
C52 C45 Hf3 C43 -51.0(5)
C52 C45 Hf3 C46 114.5(5)
C46 C45 Hf3 C37 126(6)
C52 C45 Hf3 C37 -119(6)
C46 C45 Hf3 C38 -47.6(6)
C52 C45 Hf3 C38 66.9(5)
C46 C45 Hf3 C48 -36.5(3)
C52 C45 Hf3 C48 78.0(3)
C46 C45 Hf3 C50 -76.6(4)
C52 C45 Hf3 C50 37.9(3)
C38 C40 Hf3 O3 -93.3(4)
C41 C40 Hf3 O3 22.1(5)
C38 C40 Hf3 N3 24.0(4)
C41 C40 Hf3 N3 139.4(4)
C38 C40 Hf3 C41 -115.4(5)
C38 C40 Hf3 C45 144.2(3)
C41 C40 Hf3 C45 -100.4(4)
C38 C40 Hf3 C52 159.6(3)
C41 C40 Hf3 C52 -85.0(4)
C38 C40 Hf3 C43 -77.3(4)
C41 C40 Hf3 C43 38.1(3)
C38 C40 Hf3 C46 106.5(4)
C41 C40 Hf3 C46 -138.1(4)
C38 C40 Hf3 C37 -36.9(3)
C41 C40 Hf3 C37 78.5(4)
C41 C40 Hf3 C38 115.4(5)
C38 C40 Hf3 C48 106.8(4)
C41 C40 Hf3 C48 -137.8(4)
C38 C40 Hf3 C50 136.7(4)
C41 C40 Hf3 C50 -107.9(4)
C45 C52 Hf3 O3 66.6(3)
C50 C52 Hf3 O3 179.6(3)
C53 C52 Hf3 O3 -57.1(5)
C45 C52 Hf3 N3 -38.4(4)
C50 C52 Hf3 N3 74.6(4)
C53 C52 Hf3 N3 -162.1(4)
C45 C52 Hf3 C41 169.6(3)
C50 C52 Hf3 C41 -77.4(3)
C53 C52 Hf3 C41 45.9(5)
C50 C52 Hf3 C45 113.0(4)
C53 C52 Hf3 C45 -123.7(6)
C45 C52 Hf3 C40 -157.5(3)
C50 C52 Hf3 C40 -44.5(3)
C53 C52 Hf3 C40 78.8(5)
C45 C52 Hf3 C43 150.5(3)
C50 C52 Hf3 C43 -96.5(3)
C53 C52 Hf3 C43 26.8(5)
C45 C52 Hf3 C46 -37.0(3)
C50 C52 Hf3 C46 76.0(3)
C53 C52 Hf3 C46 -160.7(6)
C45 C52 Hf3 C37 177.1(3)
C50 C52 Hf3 C37 -69.8(4)
C53 C52 Hf3 C37 53.5(6)
C45 C52 Hf3 C38 -143.8(3)
C50 C52 Hf3 C38 -30.8(4)
C53 C52 Hf3 C38 92.5(5)
C45 C52 Hf3 C48 -76.8(3)
C50 C52 Hf3 C48 36.2(3)
C53 C52 Hf3 C48 159.5(6)
C45 C52 Hf3 C50 -113.0(4)
C53 C52 Hf3 C50 123.3(6)
C41 C43 Hf3 O3 129.6(3)
C37 C43 Hf3 O3 -114.4(4)
C44 C43 Hf3 O3 8.3(5)
C41 C43 Hf3 N3 -135.3(4)
C37 C43 Hf3 N3 -19.3(4)
C44 C43 Hf3 N3 103.4(5)
C37 C43 Hf3 C41 116.0(5)
C44 C43 Hf3 C41 -121.3(7)
C41 C43 Hf3 C45 67.0(5)
C37 C43 Hf3 C45 -177.0(4)
C44 C43 Hf3 C45 -54.3(7)
C41 C43 Hf3 C40 -38.8(3)
C37 C43 Hf3 C40 77.2(4)
C44 C43 Hf3 C40 -160.1(6)
C41 C43 Hf3 C52 37.4(4)
C37 C43 Hf3 C52 153.4(3)
C44 C43 Hf3 C52 -83.9(5)
C41 C43 Hf3 C46 -13.6(15)
C37 C43 Hf3 C46 102.4(13)
C44 C43 Hf3 C46 -134.9(12)
C41 C43 Hf3 C37 -116.0(5)
C44 C43 Hf3 C37 122.7(7)
C41 C43 Hf3 C38 -79.1(4)
C37 C43 Hf3 C38 36.9(4)
C44 C43 Hf3 C38 159.6(6)
C41 C43 Hf3 C48 -32.3(5)
C37 C43 Hf3 C48 83.7(5)
C44 C43 Hf3 C48 -153.6(4)
C41 C43 Hf3 C50 -0.3(4)
C37 C43 Hf3 C50 115.7(4)
C44 C43 Hf3 C50 -121.6(5)
C48 C46 Hf3 O3 -164.8(3)
C45 C46 Hf3 O3 -49.3(4)
C47 C46 Hf3 O3 72.1(5)
C48 C46 Hf3 N3 101.1(4)
C45 C46 Hf3 N3 -143.5(4)
C47 C46 Hf3 N3 -22.0(5)
C48 C46 Hf3 C41 -33.8(5)
C45 C46 Hf3 C41 81.6(5)
C47 C46 Hf3 C41 -157.0(4)
C48 C46 Hf3 C45 -115.4(5)
C47 C46 Hf3 C45 121.5(7)
C48 C46 Hf3 C40 0.6(4)
C45 C46 Hf3 C40 116.0(4)
C47 C46 Hf3 C40 -122.6(5)
C48 C46 Hf3 C52 -77.7(3)
C45 C46 Hf3 C52 37.7(3)
C47 C46 Hf3 C52 159.1(6)
C48 C46 Hf3 C43 -22.6(15)
C45 C46 Hf3 C43 92.9(14)
C47 C46 Hf3 C43 -145.7(12)
C48 C46 Hf3 C37 67.3(5)
C45 C46 Hf3 C37 -177.3(4)
C47 C46 Hf3 C37 -55.9(7)
C48 C46 Hf3 C38 38.1(4)
C45 C46 Hf3 C38 153.5(4)
C47 C46 Hf3 C38 -85.0(5)
C45 C46 Hf3 C48 115.4(5)
C47 C46 Hf3 C48 -123.1(6)
C48 C46 Hf3 C50 -37.0(3)
C45 C46 Hf3 C50 78.4(4)
C47 C46 Hf3 C50 -160.2(5)
C38 C37 Hf3 O3 179.8(3)
C43 C37 Hf3 O3 64.8(4)
C36 C37 Hf3 O3 -57.9(5)
C38 C37 Hf3 N3 -83.7(4)
C43 C37 Hf3 N3 161.3(4)
C36 C37 Hf3 N3 38.5(5)
C38 C37 Hf3 C41 78.3(4)
C43 C37 Hf3 C41 -36.7(3)
C36 C37 Hf3 C41 -159.4(6)
C38 C37 Hf3 C45 -174(19)
C43 C37 Hf3 C45 71(6)
C36 C37 Hf3 C45 -52(6)
C38 C37 Hf3 C40 37.0(3)
C43 C37 Hf3 C40 -78.0(4)
C36 C37 Hf3 C40 159.3(6)
C38 C37 Hf3 C52 69.0(5)
C43 C37 Hf3 C52 -46.0(6)
C36 C37 Hf3 C52 -168.8(4)
C38 C37 Hf3 C43 115.0(5)
C36 C37 Hf3 C43 -122.7(7)
C38 C37 Hf3 C46 -50.2(5)
C43 C37 Hf3 C46 -165.2(4)
C36 C37 Hf3 C46 72.0(7)
C43 C37 Hf3 C38 -115.0(5)
C36 C37 Hf3 C38 122.2(6)
C38 C37 Hf3 C48 -11.8(4)
C43 C37 Hf3 C48 -126.8(4)
C36 C37 Hf3 C48 110.4(5)
C38 C37 Hf3 C50 29.2(4)
C43 C37 Hf3 C50 -85.8(4)
C36 C37 Hf3 C50 151.5(5)
C40 C38 Hf3 O3 114.7(4)
C37 C38 Hf3 O3 -0.2(4)
C39 C38 Hf3 O3 -123.8(5)
C40 C38 Hf3 N3 -156.3(4)
C37 C38 Hf3 N3 88.8(4)
C39 C38 Hf3 N3 -34.7(6)
C40 C38 Hf3 C41 37.4(3)
C37 C38 Hf3 C41 -77.6(4)
C39 C38 Hf3 C41 158.9(7)
C40 C38 Hf3 C45 -65.4(5)
C37 C38 Hf3 C45 179.7(3)
C39 C38 Hf3 C45 56.1(7)
C37 C38 Hf3 C40 -114.9(5)
C39 C38 Hf3 C40 121.5(8)
C40 C38 Hf3 C52 -26.1(4)
C37 C38 Hf3 C52 -141.0(3)
C39 C38 Hf3 C52 95.5(6)
C40 C38 Hf3 C43 77.9(4)
C37 C38 Hf3 C43 -37.0(3)
C39 C38 Hf3 C43 -160.5(7)
C40 C38 Hf3 C46 -93.6(4)
C37 C38 Hf3 C46 151.5(3)
C39 C38 Hf3 C46 28.0(7)
C40 C38 Hf3 C37 114.9(5)
C39 C38 Hf3 C37 -123.5(7)
C40 C38 Hf3 C48 -74.4(4)
C37 C38 Hf3 C48 170.7(3)
C39 C38 Hf3 C48 47.1(6)
C40 C38 Hf3 C50 -42.2(4)
C37 C38 Hf3 C50 -157.1(3)
C39 C38 Hf3 C50 79.3(6)
C46 C48 Hf3 O3 21.1(4)
C50 C48 Hf3 O3 -93.7(4)
C49 C48 Hf3 O3 143.2(4)
C46 C48 Hf3 N3 -73.2(3)
C50 C48 Hf3 N3 172.0(4)
C49 C48 Hf3 N3 49.0(5)
C46 C48 Hf3 C41 157.3(3)
C50 C48 Hf3 C41 42.5(4)
C49 C48 Hf3 C41 -80.5(5)
C46 C48 Hf3 C45 36.9(3)
C50 C48 Hf3 C45 -77.9(4)
C49 C48 Hf3 C45 159.1(5)
C46 C48 Hf3 C40 -179.5(3)
C50 C48 Hf3 C40 65.7(3)
C49 C48 Hf3 C40 -57.4(5)
C46 C48 Hf3 C52 78.1(3)
C50 C48 Hf3 C52 -36.7(3)
C49 C48 Hf3 C52 -159.8(5)
C46 C48 Hf3 C43 175.3(3)
C50 C48 Hf3 C43 60.4(4)
C49 C48 Hf3 C43 -62.6(6)
C50 C48 Hf3 C46 -114.8(5)
C49 C48 Hf3 C46 122.1(6)
C46 C48 Hf3 C37 -142.4(3)
C50 C48 Hf3 C37 102.8(4)
C49 C48 Hf3 C37 -20.3(5)
C46 C48 Hf3 C38 -148.7(3)
C50 C48 Hf3 C38 96.5(3)
C49 C48 Hf3 C38 -26.6(5)
C46 C48 Hf3 C50 114.8(5)
C49 C48 Hf3 C50 -123.0(6)
C48 C50 Hf3 O3 115.4(3)
C52 C50 Hf3 O3 -0.5(4)
C51 C50 Hf3 O3 -119.8(4)
C48 C50 Hf3 N3 -8.8(4)
C52 C50 Hf3 N3 -124.8(3)
C51 C50 Hf3 N3 116.0(5)
C48 C50 Hf3 C41 -141.0(3)
C52 C50 Hf3 C41 103.0(3)
C51 C50 Hf3 C41 -16.2(5)
C48 C50 Hf3 C45 77.5(3)
C52 C50 Hf3 C45 -38.4(3)
C51 C50 Hf3 C45 -157.7(5)
C48 C50 Hf3 C40 -109.8(3)
C52 C50 Hf3 C40 134.3(3)
C51 C50 Hf3 C40 15.0(4)
C48 C50 Hf3 C52 115.9(5)
C51 C50 Hf3 C52 -119.3(6)
C48 C50 Hf3 C43 -140.8(3)
C52 C50 Hf3 C43 103.2(3)
C51 C50 Hf3 C43 -16.1(5)
C48 C50 Hf3 C46 36.9(3)
C52 C50 Hf3 C46 -79.0(3)
C51 C50 Hf3 C46 161.7(5)
C48 C50 Hf3 C37 -103.3(4)
C52 C50 Hf3 C37 140.7(3)
C51 C50 Hf3 C37 21.5(5)
C48 C50 Hf3 C38 -88.1(3)
C52 C50 Hf3 C38 155.9(3)
C51 C50 Hf3 C38 36.6(5)
C52 C50 Hf3 C48 -115.9(5)
C51 C50 Hf3 C48 124.8(6)
Hf3 O3 Hf4 C76 -91.8(7)
Hf3 O3 Hf4 C54 15.9(7)
Hf3 O3 Hf4 C64 137.7(7)
Hf3 O3 Hf4 C55 42.3(7)
Hf3 O3 Hf4 C71 138.6(7)
Hf3 O3 Hf4 C62 -13.1(7)
Hf3 O3 Hf4 C65 179.6(6)
Hf3 O3 Hf4 C69 168.9(7)
Hf3 O3 Hf4 C57 31.7(8)
Hf3 O3 Hf4 C61 -10.9(8)
Hf3 O3 Hf4 C67 -168.1(7)
N4 C76 Hf4 O3 176(4)
N4 C76 Hf4 C54 91(4)
N4 C76 Hf4 C64 -46(4)
N4 C76 Hf4 C55 60(4)
N4 C76 Hf4 C71 -81(4)
N4 C76 Hf4 C62 80(4)
N4 C76 Hf4 C65 -50(4)
N4 C76 Hf4 C69 -100(4)
N4 C76 Hf4 C57 35(4)
N4 C76 Hf4 C61 47(4)
N4 C76 Hf4 C67 -82(4)
C62 C54 Hf4 O3 -117.5(3)
C55 C54 Hf4 O3 127.9(4)
C62 C54 Hf4 C76 -19.5(4)
C55 C54 Hf4 C76 -134.1(4)
C62 C54 Hf4 C64 114.0(4)
C55 C54 Hf4 C64 -0.6(4)
C62 C54 Hf4 C55 114.6(5)
C62 C54 Hf4 C71 153.2(3)
C55 C54 Hf4 C71 38.6(4)
C55 C54 Hf4 C62 -114.6(5)
C62 C54 Hf4 C65 80.9(4)
C55 C54 Hf4 C65 -33.7(5)
C62 C54 Hf4 C69 -178.4(4)
C55 C54 Hf4 C69 67.0(5)
C62 C54 Hf4 C57 76.7(4)
C55 C54 Hf4 C57 -38.0(3)
C62 C54 Hf4 C61 37.3(3)
C55 C54 Hf4 C61 -77.3(4)
C62 C54 Hf4 C67 92.1(15)
C55 C54 Hf4 C67 -22.5(16)
C65 C64 Hf4 O3 116.4(4)
C71 C64 Hf4 O3 1.8(4)
C65 C64 Hf4 C76 -8.3(5)
C71 C64 Hf4 C76 -123.0(3)
C65 C64 Hf4 C54 -139.4(4)
C71 C64 Hf4 C54 106.0(3)
C65 C64 Hf4 C55 -139.7(4)
C71 C64 Hf4 C55 105.6(4)
C65 C64 Hf4 C71 114.7(5)
C65 C64 Hf4 C62 -101.1(4)
C71 C64 Hf4 C62 144.3(3)
C71 C64 Hf4 C65 -114.7(5)
C65 C64 Hf4 C69 76.8(4)
C71 C64 Hf4 C69 -37.9(3)
C65 C64 Hf4 C57 -109.1(4)
C71 C64 Hf4 C57 136.2(4)
C65 C64 Hf4 C61 -87.1(4)
C71 C64 Hf4 C61 158.2(3)
C65 C64 Hf4 C67 37.0(4)
C71 C64 Hf4 C67 -77.7(4)
C57 C55 Hf4 O3 -165.5(3)
C54 C55 Hf4 O3 -53.6(4)
C56 C55 Hf4 O3 69.5(5)
C57 C55 Hf4 C76 -50.8(4)
C54 C55 Hf4 C76 61.1(4)
C56 C55 Hf4 C76 -175.8(4)
C57 C55 Hf4 C54 -111.9(5)
C56 C55 Hf4 C54 123.1(6)
C57 C55 Hf4 C64 67.6(4)
C54 C55 Hf4 C64 179.5(4)
C56 C55 Hf4 C64 -57.4(5)
C57 C55 Hf4 C71 99.8(4)
C54 C55 Hf4 C71 -148.3(4)
C56 C55 Hf4 C71 -25.2(5)
C57 C55 Hf4 C62 -74.9(4)
C54 C55 Hf4 C62 37.0(3)
C56 C55 Hf4 C62 160.1(6)
C57 C55 Hf4 C65 45.9(4)
C54 C55 Hf4 C65 157.8(3)
C56 C55 Hf4 C65 -79.1(5)
C57 C55 Hf4 C69 104.6(4)
C54 C55 Hf4 C69 -143.5(3)
C56 C55 Hf4 C69 -20.5(6)
C54 C55 Hf4 C57 111.9(5)
C56 C55 Hf4 C57 -125.0(6)
C57 C55 Hf4 C61 -34.7(3)
C54 C55 Hf4 C61 77.2(4)
C56 C55 Hf4 C61 -159.7(5)
C57 C55 Hf4 C67 63.5(5)
C54 C55 Hf4 C67 175.4(3)
C56 C55 Hf4 C67 -61.5(6)
C69 C71 Hf4 O3 69.1(3)
C64 C71 Hf4 O3 -178.6(3)
C72 C71 Hf4 O3 -56.8(5)
C69 C71 Hf4 C76 -36.1(4)
C64 C71 Hf4 C76 76.2(4)
C72 C71 Hf4 C76 -162.1(5)
C69 C71 Hf4 C54 152.7(3)
C64 C71 Hf4 C54 -94.9(4)
C72 C71 Hf4 C54 26.8(6)
C69 C71 Hf4 C64 -112.3(5)
C72 C71 Hf4 C64 121.8(7)
C69 C71 Hf4 C55 172.9(3)
C64 C71 Hf4 C55 -74.8(4)
C72 C71 Hf4 C55 47.0(5)
C69 C71 Hf4 C62 -178.6(4)
C64 C71 Hf4 C62 -66.2(5)
C72 C71 Hf4 C62 55.5(7)
C69 C71 Hf4 C65 -75.6(4)
C64 C71 Hf4 C65 36.7(3)
C72 C71 Hf4 C65 158.5(6)
C64 C71 Hf4 C69 112.3(5)
C72 C71 Hf4 C69 -125.9(7)
C69 C71 Hf4 C57 -155.1(3)
C64 C71 Hf4 C57 -42.7(4)
C72 C71 Hf4 C57 79.0(5)
C69 C71 Hf4 C61 -140.2(3)
C64 C71 Hf4 C61 -27.9(4)
C72 C71 Hf4 C61 93.9(5)
C69 C71 Hf4 C67 -35.8(3)
C64 C71 Hf4 C67 76.5(4)
C72 C71 Hf4 C67 -161.7(6)
C54 C62 Hf4 O3 62.8(3)
C61 C62 Hf4 O3 177.0(3)
C63 C62 Hf4 O3 -61.0(5)
C54 C62 Hf4 C76 161.1(4)
C61 C62 Hf4 C76 -84.7(4)
C63 C62 Hf4 C76 37.4(4)
C61 C62 Hf4 C54 114.2(5)
C63 C62 Hf4 C54 -123.7(6)
C54 C62 Hf4 C64 -87.7(4)
C61 C62 Hf4 C64 26.5(4)
C63 C62 Hf4 C64 148.6(4)
C54 C62 Hf4 C55 -37.9(3)
C61 C62 Hf4 C55 76.3(4)
C63 C62 Hf4 C55 -161.6(5)
C54 C62 Hf4 C71 -48.3(5)
C61 C62 Hf4 C71 65.8(5)
C63 C62 Hf4 C71 -172.1(4)
C54 C62 Hf4 C65 -128.5(3)
C61 C62 Hf4 C65 -14.3(4)
C63 C62 Hf4 C65 107.8(5)
C54 C62 Hf4 C69 155(6)
C61 C62 Hf4 C69 -91(6)
C63 C62 Hf4 C69 31(6)
C54 C62 Hf4 C57 -77.9(4)
C61 C62 Hf4 C57 36.3(3)
C63 C62 Hf4 C57 158.4(5)
C54 C62 Hf4 C61 -114.2(5)
C63 C62 Hf4 C61 122.1(6)
C54 C62 Hf4 C67 -165.6(4)
C61 C62 Hf4 C67 -51.4(5)
C63 C62 Hf4 C67 70.6(6)
C64 C65 Hf4 O3 -91.5(4)
C67 C65 Hf4 O3 23.0(5)
C66 C65 Hf4 O3 146.0(4)
C64 C65 Hf4 C76 172.3(4)
C67 C65 Hf4 C76 -73.1(4)
C66 C65 Hf4 C76 49.9(5)
C64 C65 Hf4 C54 62.6(5)
C67 C65 Hf4 C54 177.1(3)
C66 C65 Hf4 C54 -59.9(6)
C67 C65 Hf4 C64 114.5(6)
C66 C65 Hf4 C64 -122.5(7)
C64 C65 Hf4 C55 43.6(4)
C67 C65 Hf4 C55 158.1(3)
C66 C65 Hf4 C55 -78.9(5)
C64 C65 Hf4 C71 -38.0(4)
C67 C65 Hf4 C71 76.5(4)
C66 C65 Hf4 C71 -160.5(6)
C64 C65 Hf4 C62 104.1(4)
C67 C65 Hf4 C62 -141.4(3)
C66 C65 Hf4 C62 -18.4(6)
C64 C65 Hf4 C69 -78.3(4)
C67 C65 Hf4 C69 36.3(3)
C66 C65 Hf4 C69 159.3(6)
C64 C65 Hf4 C57 66.0(4)
C67 C65 Hf4 C57 -179.4(4)
C66 C65 Hf4 C57 -56.4(5)
C64 C65 Hf4 C61 96.5(4)
C67 C65 Hf4 C61 -149.0(4)
C66 C65 Hf4 C61 -26.0(5)
C64 C65 Hf4 C67 -114.5(6)
C66 C65 Hf4 C67 123.0(7)
C71 C69 Hf4 O3 -109.6(3)
C67 C69 Hf4 O3 133.8(4)
C70 C69 Hf4 O3 9.0(5)
C71 C69 Hf4 C76 151.8(3)
C67 C69 Hf4 C76 35.3(4)
C70 C69 Hf4 C76 -89.6(5)
C71 C69 Hf4 C54 -48.5(5)
C67 C69 Hf4 C54 -165.0(4)
C70 C69 Hf4 C54 70.2(6)
C71 C69 Hf4 C64 39.3(3)
C67 C69 Hf4 C64 -77.2(4)
C70 C69 Hf4 C64 157.9(6)
C71 C69 Hf4 C55 -8.9(4)
C67 C69 Hf4 C55 -125.5(4)
C70 C69 Hf4 C55 109.7(5)
C67 C69 Hf4 C71 -116.5(5)
C70 C69 Hf4 C71 118.6(6)
C71 C69 Hf4 C62 158(6)
C67 C69 Hf4 C62 41(6)
C70 C69 Hf4 C62 -84(6)
C71 C69 Hf4 C65 80.0(4)
C67 C69 Hf4 C65 -36.6(3)
C70 C69 Hf4 C65 -161.4(6)
C71 C69 Hf4 C57 32.0(4)
C67 C69 Hf4 C57 -84.6(4)
C70 C69 Hf4 C57 150.6(4)
C71 C69 Hf4 C61 70.1(5)
C67 C69 Hf4 C61 -46.4(5)
C70 C69 Hf4 C61 -171.3(4)
C71 C69 Hf4 C67 116.5(5)
C70 C69 Hf4 C67 -124.8(7)
C61 C57 Hf4 O3 -98.4(4)
C55 C57 Hf4 O3 19.9(4)
C58 C57 Hf4 O3 138.4(5)
C61 C57 Hf4 C76 22.9(3)
C55 C57 Hf4 C76 141.2(3)
C58 C57 Hf4 C76 -100.3(6)
C61 C57 Hf4 C54 -78.7(3)
C55 C57 Hf4 C54 39.6(3)
C58 C57 Hf4 C54 158.1(7)
C61 C57 Hf4 C64 134.4(3)
C55 C57 Hf4 C64 -107.3(4)
C58 C57 Hf4 C64 11.2(6)
C61 C57 Hf4 C55 -118.3(5)
C58 C57 Hf4 C55 118.5(7)
C61 C57 Hf4 C71 157.2(3)
C55 C57 Hf4 C71 -84.5(3)
C58 C57 Hf4 C71 34.0(6)
C61 C57 Hf4 C62 -37.5(3)
C55 C57 Hf4 C62 80.8(4)
C58 C57 Hf4 C62 -160.7(7)
C61 C57 Hf4 C65 104.0(3)
C55 C57 Hf4 C65 -137.7(4)
C58 C57 Hf4 C65 -19.2(6)
C61 C57 Hf4 C69 140.5(3)
C55 C57 Hf4 C69 -101.2(4)
C58 C57 Hf4 C69 17.3(7)
C55 C57 Hf4 C61 118.3(5)
C58 C57 Hf4 C61 -123.2(7)
C61 C57 Hf4 C67 103.7(3)
C55 C57 Hf4 C67 -138.0(3)
C58 C57 Hf4 C67 -19.5(7)
C57 C61 Hf4 O3 111.0(3)
C62 C61 Hf4 O3 -4.0(4)
C59 C61 Hf4 O3 -124.0(5)
C57 C61 Hf4 C76 -157.4(3)
C62 C61 Hf4 C76 87.7(3)
C59 C61 Hf4 C76 -32.3(5)
C57 C61 Hf4 C54 77.3(3)
C62 C61 Hf4 C54 -37.7(3)
C59 C61 Hf4 C54 -157.7(6)
C57 C61 Hf4 C64 -44.1(3)
C62 C61 Hf4 C64 -159.1(3)
C59 C61 Hf4 C64 80.9(5)
C57 C61 Hf4 C55 35.5(3)
C62 C61 Hf4 C55 -79.5(3)
C59 C61 Hf4 C55 160.5(6)
C57 C61 Hf4 C71 -29.0(4)
C62 C61 Hf4 C71 -144.0(3)
C59 C61 Hf4 C71 96.0(5)
C57 C61 Hf4 C62 114.9(5)
C59 C61 Hf4 C62 -120.0(7)
C57 C61 Hf4 C65 -76.5(3)
C62 C61 Hf4 C65 168.5(3)
C59 C61 Hf4 C65 48.5(5)
C57 C61 Hf4 C69 -68.6(5)
C62 C61 Hf4 C69 176.4(3)
C59 C61 Hf4 C69 56.4(7)
C62 C61 Hf4 C57 -114.9(5)
C59 C61 Hf4 C57 125.1(6)
C57 C61 Hf4 C67 -95.2(3)
C62 C61 Hf4 C67 149.8(3)
C59 C61 Hf4 C67 29.8(6)
C65 C67 Hf4 O3 -163.2(3)
C69 C67 Hf4 O3 -47.4(4)
C68 C67 Hf4 O3 76.7(6)
C65 C67 Hf4 C76 100.3(4)
C69 C67 Hf4 C76 -143.9(4)
C68 C67 Hf4 C76 -19.8(6)
C65 C67 Hf4 C54 -13.5(16)
C69 C67 Hf4 C54 102.3(15)
C68 C67 Hf4 C54 -133.6(13)
C65 C67 Hf4 C64 -37.4(4)
C69 C67 Hf4 C64 78.4(4)
C68 C67 Hf4 C64 -157.5(7)
C65 C67 Hf4 C55 -32.3(5)
C69 C67 Hf4 C55 83.5(5)
C68 C67 Hf4 C55 -152.5(5)
C65 C67 Hf4 C71 -79.4(4)
C69 C67 Hf4 C71 36.4(3)
C68 C67 Hf4 C71 160.5(7)
C65 C67 Hf4 C62 66.5(5)
C69 C67 Hf4 C62 -177.7(3)
C68 C67 Hf4 C62 -53.6(7)
C69 C67 Hf4 C65 115.8(5)
C68 C67 Hf4 C65 -120.1(7)
C65 C67 Hf4 C69 -115.8(5)
C68 C67 Hf4 C69 124.1(8)
C65 C67 Hf4 C57 0.6(4)
C69 C67 Hf4 C57 116.5(4)
C68 C67 Hf4 C57 -119.5(6)
C65 C67 Hf4 C61 37.0(4)
C69 C67 Hf4 C61 152.9(3)
C68 C67 Hf4 C61 -83.1(6)
